data_4329832
loop_
_publ_author_name
'Christian Hering'
'Mathias Lehmann'
'Axel Schulz'
'Alexander Villinger'

_publ_contact_author_address
;
Universit\"at Rostock
Institut f\"ur Chemie
Abteilung f\"ur Anorganische Chemie
Albert-Einstein-Strasse 3a 
18059 Rostock
Bundesrepublik Deutschland
;
_publ_contact_author_email
;
axel.schulz@uni-rostock.de, alexander.villinger@uni-rostock.de'
;
_publ_contact_author_fax '+49 (0)381/498-6382'
_publ_contact_author_name 'Axel Schulz'
_publ_contact_author_phone '+49 (0)381/498-6400 or 6403'
_publ_section_title
;
 Chlorine/Methyl Exchange Reactions in Silylated Aminostibanes: A New
 Route To Stibinostibonium Cations
;
_journal_name_full 'Inorganic Chemistry'
_journal_page_first 8212
_journal_page_last 8224
_journal_paper_doi 10.1021/ic300770b
_journal_volume 51
_journal_year 2012
_chemical_formula_moiety 'C27 H34 Cl2 N Sb Si , 0.5(C7 H8)'
_chemical_formula_sum 'C30.5 H38 Cl2 N Sb Si'
_chemical_formula_weight 639.36
_chemical_name_systematic
;
 ?
;
_space_group_IT_number 2
_symmetry_cell_setting triclinic
_symmetry_Int_Tables_number 2
_symmetry_space_group_name_Hall '-P 1'
_symmetry_space_group_name_H-M 'P -1'
_atom_sites_solution_hydrogens geom
_atom_sites_solution_primary direct
_atom_sites_solution_secondary difmap
_audit_author_name 'Villinger, A.'
_audit_creation_method SHELXL-97
_cell_angle_alpha 90.4840(10)
_cell_angle_beta 103.100(2)
_cell_angle_gamma 97.5510(10)
_cell_formula_units_Z 8
_cell_length_a 16.8457(7)
_cell_length_b 19.0016(6)
_cell_length_c 19.5364(8)
_cell_measurement_reflns_used 9262
_cell_measurement_temperature 173(2)
_cell_measurement_theta_max 53.343
_cell_measurement_theta_min 4.723
_cell_volume 6033.2(4)
_computing_cell_refinement 'Bruker Apex v2.0-2'
_computing_data_collection 'Bruker Apex v2.0-2'
_computing_data_reduction 'Bruker SAINT'
_computing_molecular_graphics 'ORTEP-3 (Farrugia, 1997)'
_computing_publication_material SHELXL-97
_computing_structure_refinement 'SHELXL-97 (Sheldrick, 1997)'
_computing_structure_solution 'SHELXS-97 (Sheldrick, 1997)'
_diffrn_ambient_temperature 173(2)
_diffrn_measured_fraction_theta_full 0.982
_diffrn_measured_fraction_theta_max 0.982
_diffrn_measurement_device_type 'Bruker Apex Kappa II-CCD-diffractometer'
_diffrn_measurement_method 'phi and psi scans'
_diffrn_radiation_monochromator graphite
_diffrn_radiation_source 'sealed tube'
_diffrn_radiation_type MoK\a
_diffrn_radiation_wavelength 0.71073
_diffrn_reflns_av_R_equivalents 0.0646
_diffrn_reflns_av_sigmaI/netI 0.0866
_diffrn_reflns_limit_h_max 22
_diffrn_reflns_limit_h_min -22
_diffrn_reflns_limit_k_max 20
_diffrn_reflns_limit_k_min -25
_diffrn_reflns_limit_l_max 26
_diffrn_reflns_limit_l_min -26
_diffrn_reflns_number 114501
_diffrn_reflns_theta_full 29.00
_diffrn_reflns_theta_max 29.00
_diffrn_reflns_theta_min 1.07
_exptl_absorpt_coefficient_mu 1.151
_exptl_absorpt_correction_T_max 0.9447
_exptl_absorpt_correction_T_min 0.5171
_exptl_absorpt_correction_type multi-scan
_exptl_absorpt_process_details '(SADABS; Sheldrick, 2004)'
_exptl_crystal_colour colourless
_exptl_crystal_density_diffrn 1.408
_exptl_crystal_description needle
_exptl_crystal_F_000 2616
_exptl_crystal_size_max 0.66
_exptl_crystal_size_mid 0.08
_exptl_crystal_size_min 0.05
_refine_diff_density_max 0.600
_refine_diff_density_min -0.495
_refine_diff_density_rms 0.102
_refine_ls_extinction_method none
_refine_ls_goodness_of_fit_ref 0.992
_refine_ls_hydrogen_treatment constr
_refine_ls_matrix_type full
_refine_ls_number_parameters 1374
_refine_ls_number_reflns 31474
_refine_ls_number_restraints 39
_refine_ls_restrained_S_all 0.993
_refine_ls_R_factor_all 0.1016
_refine_ls_R_factor_gt 0.0417
_refine_ls_shift/su_max 0.003
_refine_ls_shift/su_mean 0.000
_refine_ls_structure_factor_coef Fsqd
_refine_ls_weighting_details 'calc w=1/[\s^2^(Fo^2^)+(0.0288P)^2^+2.6835P] where P=(Fo^2^+2Fc^2^)/3'
_refine_ls_weighting_scheme calc
_refine_ls_wR_factor_gt 0.0724
_refine_ls_wR_factor_ref 0.0915
_reflns_number_gt 18474
_reflns_number_total 31474
_reflns_threshold_expression >2\s(I)
_cod_data_source_file ic300770b_si_001_04.cif
_cod_data_source_block is_ch06b
_cod_original_formula_sum 'C30.50 H38 Cl2 N Sb Si'
_cod_database_code 4329832

loop_
_symmetry_equiv_pos_as_xyz
'x, y, z'
'-x, -y, -z'

loop_
_atom_site_label
_atom_site_type_symbol
_atom_site_fract_x
_atom_site_fract_y
_atom_site_fract_z
_atom_site_U_iso_or_equiv
_atom_site_adp_type
_atom_site_occupancy
_atom_site_symmetry_multiplicity
_atom_site_calc_flag
_atom_site_refinement_flags
_atom_site_disorder_assembly
_atom_site_disorder_group
Sb1 Sb 0.668111(15) 0.708683(12) 0.542148(12) 0.02456(6) Uani 1 1 d D . .
Si1 Si 0.86144(6) 0.70181(5) 0.63477(5) 0.0256(2) Uani 1 1 d D . .
Cl1A Cl 0.74873(7) 0.72058(8) 0.45462(5) 0.0332(4) Uani 0.942(3) 1 d PD A 1
C25A C 0.6862(6) 0.8227(3) 0.5589(5) 0.0211(13) Uani 0.942(3) 1 d P A 1
H25A H 0.7157 0.8351 0.6076 0.032 Uiso 0.942(3) 1 calc PR A 1
H25B H 0.6327 0.8400 0.5498 0.032 Uiso 0.942(3) 1 calc PR A 1
H25C H 0.7185 0.8446 0.5268 0.032 Uiso 0.942(3) 1 calc PR A 1
Cl1B Cl 0.681(3) 0.8337(11) 0.568(2) 0.0211(13) Uani 0.058(3) 1 d PD A 2
C25B C 0.741(3) 0.730(7) 0.465(2) 0.0332(4) Uani 0.058(3) 1 d PD A 2
H25D H 0.7048 0.7377 0.4199 0.050 Uiso 0.058(3) 1 calc PR A 2
H25E H 0.7695 0.6890 0.4606 0.050 Uiso 0.058(3) 1 calc PR A 2
H25F H 0.7811 0.7722 0.4805 0.050 Uiso 0.058(3) 1 calc PR A 2
Cl2A Cl 0.91370(19) 0.68507(16) 0.73804(9) 0.0358(5) Uani 0.820(4) 1 d PD A 1
C26A C 0.8796(14) 0.7986(6) 0.6267(12) 0.0397(15) Uani 0.820(4) 1 d PD A 1
H26A H 0.8488 0.8216 0.6554 0.060 Uiso 0.820(4) 1 calc PR A 1
H26B H 0.8611 0.8102 0.5774 0.060 Uiso 0.820(4) 1 calc PR A 1
H26C H 0.9384 0.8155 0.6431 0.060 Uiso 0.820(4) 1 calc PR A 1
Cl2B Cl 0.8846(16) 0.8087(7) 0.6305(14) 0.0397(15) Uani 0.180(4) 1 d PD A 2
C26B C 0.905(4) 0.692(3) 0.7288(13) 0.0358(5) Uani 0.180(4) 1 d PD A 2
H26D H 0.8727 0.7144 0.7566 0.054 Uiso 0.180(4) 1 calc PR A 2
H26E H 0.9622 0.7162 0.7410 0.054 Uiso 0.180(4) 1 calc PR A 2
H26F H 0.9042 0.6420 0.7388 0.054 Uiso 0.180(4) 1 calc PR A 2
N1 N 0.75650(16) 0.67209(13) 0.61977(14) 0.0203(6) Uani 1 1 d . A .
C1 C 0.7207(2) 0.61844(16) 0.65948(16) 0.0200(7) Uani 1 1 d . . .
C2 C 0.7466(2) 0.55045(16) 0.66683(17) 0.0206(7) Uani 1 1 d . A .
C3 C 0.7142(2) 0.50349(17) 0.71149(18) 0.0263(8) Uani 1 1 d . . .
H3 H 0.7331 0.4585 0.7180 0.032 Uiso 1 1 calc R A .
C4 C 0.6564(2) 0.51954(18) 0.74624(19) 0.0326(9) Uani 1 1 d . A .
H4 H 0.6376 0.4872 0.7778 0.039 Uiso 1 1 calc R . .
C5 C 0.6260(2) 0.58385(18) 0.73448(18) 0.0298(9) Uani 1 1 d . . .
H5 H 0.5834 0.5944 0.7558 0.036 Uiso 1 1 calc R A .
C6 C 0.6573(2) 0.63278(16) 0.69181(17) 0.0225(8) Uani 1 1 d . A .
C7 C 0.8027(2) 0.52063(16) 0.62810(17) 0.0205(7) Uani 1 1 d . . .
C8 C 0.7793(2) 0.50982(16) 0.55465(17) 0.0216(7) Uani 1 1 d . A .
C9 C 0.8286(2) 0.47644(17) 0.52005(18) 0.0265(8) Uani 1 1 d . . .
H9 H 0.8134 0.4709 0.4702 0.032 Uiso 1 1 calc R A .
C10 C 0.8991(2) 0.45114(17) 0.5558(2) 0.0293(8) Uani 1 1 d . A .
C11 C 0.9200(2) 0.46040(17) 0.62845(19) 0.0269(8) Uani 1 1 d . . .
H11 H 0.9678 0.4426 0.6539 0.032 Uiso 1 1 calc R A .
C12 C 0.8741(2) 0.49454(16) 0.66554(17) 0.0230(8) Uani 1 1 d . A .
C13 C 0.6179(2) 0.69998(17) 0.68119(17) 0.0223(8) Uani 1 1 d . . .
C14 C 0.5382(2) 0.69719(17) 0.63771(19) 0.0278(8) Uani 1 1 d . A .
C15 C 0.5002(2) 0.75875(18) 0.63041(19) 0.0299(9) Uani 1 1 d . . .
H15 H 0.4472 0.7573 0.6000 0.036 Uiso 1 1 calc R A .
C16 C 0.5381(2) 0.82186(18) 0.6666(2) 0.0310(9) Uani 1 1 d . A .
C17 C 0.6142(2) 0.82230(18) 0.71174(19) 0.0304(9) Uani 1 1 d . . .
H17 H 0.6394 0.8648 0.7382 0.036 Uiso 1 1 calc R A .
C18 C 0.6555(2) 0.76307(17) 0.71998(18) 0.0271(8) Uani 1 1 d . A .
C19 C 0.7003(2) 0.52978(18) 0.51030(18) 0.0282(8) Uani 1 1 d . . .
H19A H 0.7122 0.5742 0.4872 0.042 Uiso 1 1 calc R A .
H19B H 0.6623 0.5361 0.5404 0.042 Uiso 1 1 calc R . .
H19C H 0.6752 0.4919 0.4746 0.042 Uiso 1 1 calc R . .
C20 C 0.9503(3) 0.4132(2) 0.5174(2) 0.0456(11) Uani 1 1 d . . .
H20A H 0.9314 0.3620 0.5149 0.068 Uiso 1 1 calc R A .
H20B H 1.0082 0.4223 0.5426 0.068 Uiso 1 1 calc R . .
H20C H 0.9445 0.4306 0.4697 0.068 Uiso 1 1 calc R . .
C21 C 0.9028(2) 0.50086(18) 0.74494(18) 0.0320(9) Uani 1 1 d . . .
H21A H 0.8781 0.5388 0.7631 0.048 Uiso 1 1 calc R A .
H21B H 0.9628 0.5121 0.7580 0.048 Uiso 1 1 calc R . .
H21C H 0.8859 0.4558 0.7650 0.048 Uiso 1 1 calc R . .
C22 C 0.4907(2) 0.62881(18) 0.6006(2) 0.0315(9) Uani 1 1 d . . .
H22A H 0.4659 0.6001 0.6337 0.047 Uiso 1 1 calc R A .
H22B H 0.5283 0.6021 0.5828 0.047 Uiso 1 1 calc R . .
H22C H 0.4473 0.6401 0.5612 0.047 Uiso 1 1 calc R . .
C23 C 0.4976(3) 0.88858(19) 0.6568(2) 0.0419(10) Uani 1 1 d . . .
H23A H 0.4998 0.9105 0.7028 0.063 Uiso 1 1 calc R A .
H23B H 0.4401 0.8765 0.6313 0.063 Uiso 1 1 calc R . .
H23C H 0.5266 0.9220 0.6298 0.063 Uiso 1 1 calc R . .
C24 C 0.7381(2) 0.76688(19) 0.7700(2) 0.0358(9) Uani 1 1 d . . .
H24A H 0.7589 0.8165 0.7852 0.054 Uiso 1 1 calc R A .
H24B H 0.7765 0.7476 0.7465 0.054 Uiso 1 1 calc R . .
H24C H 0.7327 0.7391 0.8112 0.054 Uiso 1 1 calc R . .
Sb2 Sb 0.641768(15) 0.214260(12) 0.763214(12) 0.02476(6) Uani 1 1 d D . .
Si2 Si 0.83132(7) 0.19816(5) 0.73926(6) 0.0329(3) Uani 1 1 d D . .
Cl3A Cl 0.72320(10) 0.20758(8) 0.88073(5) 0.0338(4) Uani 0.955(4) 1 d PD B 1
C52A C 0.6717(5) 0.3272(3) 0.7657(4) 0.0269(12) Uani 0.955(4) 1 d PD B 1
H52A H 0.7030 0.3440 0.8129 0.040 Uiso 0.955(4) 1 calc PR B 1
H52B H 0.6210 0.3490 0.7539 0.040 Uiso 0.955(4) 1 calc PR B 1
H52C H 0.7050 0.3405 0.7315 0.040 Uiso 0.955(4) 1 calc PR B 1
Cl3B Cl 0.668(3) 0.3409(10) 0.777(2) 0.0269(12) Uani 0.045(4) 1 d PD B 2
C52B C 0.717(9) 0.197(9) 0.864(4) 0.0338(4) Uani 0.045(4) 1 d PD B 2
H52D H 0.6916 0.2121 0.9009 0.051 Uiso 0.045(4) 1 calc PR B 2
H52E H 0.7716 0.2238 0.8690 0.051 Uiso 0.045(4) 1 calc PR B 2
H52F H 0.7217 0.1459 0.8677 0.051 Uiso 0.045(4) 1 calc PR B 2
Cl4A Cl 0.8814(4) 0.1822(3) 0.6571(3) 0.0438(7) Uani 0.583(4) 1 d PD B 1
C54A C 0.861(2) 0.2949(9) 0.7616(17) 0.0528(9) Uani 0.583(4) 1 d PD B 1
H54A H 0.8342 0.3221 0.7226 0.079 Uiso 0.583(4) 1 calc PR B 1
H54B H 0.9206 0.3069 0.7699 0.079 Uiso 0.583(4) 1 calc PR B 1
H54C H 0.8429 0.3067 0.8042 0.079 Uiso 0.583(4) 1 calc PR B 1
Cl4B Cl 0.8644(7) 0.3030(3) 0.7635(6) 0.0528(9) Uani 0.417(4) 1 d PD B 2
C54B C 0.877(2) 0.188(2) 0.6613(16) 0.0438(7) Uani 0.417(4) 1 d PD B 2
H54D H 0.8479 0.2141 0.6222 0.066 Uiso 0.417(4) 1 calc PR B 2
H54E H 0.8709 0.1380 0.6475 0.066 Uiso 0.417(4) 1 calc PR B 2
H54F H 0.9352 0.2080 0.6736 0.066 Uiso 0.417(4) 1 calc PR B 2
N2 N 0.72482(17) 0.17841(13) 0.71243(14) 0.0216(6) Uani 1 1 d . B .
C27 C 0.9209(2) 0.66113(19) 0.58000(19) 0.0318(9) Uani 1 1 d D A .
H27A H 0.9220 0.6110 0.5909 0.048 Uiso 1 1 calc R . .
H27B H 0.9772 0.6860 0.5899 0.048 Uiso 1 1 calc R . .
H27C H 0.8949 0.6648 0.5302 0.048 Uiso 1 1 calc R . .
C28 C 0.6833(2) 0.13202(17) 0.65272(18) 0.0237(8) Uani 1 1 d . . .
C29 C 0.6235(2) 0.15719(17) 0.59845(18) 0.0261(8) Uani 1 1 d . B .
C30 C 0.5857(2) 0.11365(19) 0.53900(19) 0.0348(9) Uani 1 1 d . . .
H30 H 0.5461 0.1309 0.5027 0.042 Uiso 1 1 calc R B .
C31 C 0.6048(2) 0.04640(19) 0.5320(2) 0.0376(10) Uani 1 1 d . B .
H31 H 0.5803 0.0181 0.4904 0.045 Uiso 1 1 calc R . .
C32 C 0.6598(2) 0.02031(19) 0.5857(2) 0.0339(9) Uani 1 1 d . . .
H32 H 0.6712 -0.0269 0.5811 0.041 Uiso 1 1 calc R B .
C33 C 0.6995(2) 0.06107(17) 0.64686(18) 0.0255(8) Uani 1 1 d . B .
C34 C 0.5956(2) 0.22812(17) 0.60250(17) 0.0253(8) Uani 1 1 d . . .
C35 C 0.6425(2) 0.29035(18) 0.58673(17) 0.0271(8) Uani 1 1 d . B .
C36 C 0.6111(2) 0.35463(18) 0.58658(19) 0.0319(9) Uani 1 1 d . . .
H36 H 0.6431 0.3965 0.5762 0.038 Uiso 1 1 calc R B .
C37 C 0.5361(2) 0.35997(19) 0.60076(19) 0.0339(9) Uani 1 1 d . B .
C38 C 0.4900(2) 0.2982(2) 0.61557(19) 0.0336(9) Uani 1 1 d . . .
H38 H 0.4382 0.3010 0.6264 0.040 Uiso 1 1 calc R B .
C39 C 0.5176(2) 0.23221(19) 0.61498(18) 0.0285(8) Uani 1 1 d . B .
C40 C 0.7530(2) 0.02519(16) 0.70397(18) 0.0248(8) Uani 1 1 d . . .
C41 C 0.8231(2) -0.00102(17) 0.6928(2) 0.0297(9) Uani 1 1 d . B .
C42 C 0.8696(2) -0.03496(18) 0.7474(2) 0.0345(9) Uani 1 1 d . . .
H42 H 0.9185 -0.0509 0.7405 0.041 Uiso 1 1 calc R B .
C43 C 0.8484(2) -0.04670(19) 0.8113(2) 0.0361(9) Uani 1 1 d . B .
C44 C 0.7765(2) -0.02436(18) 0.8192(2) 0.0321(9) Uani 1 1 d . . .
H44 H 0.7594 -0.0332 0.8618 0.038 Uiso 1 1 calc R B .
C45 C 0.7275(2) 0.01090(17) 0.76667(19) 0.0279(8) Uani 1 1 d . B .
C46 C 0.7244(2) 0.2889(2) 0.5696(2) 0.0397(10) Uani 1 1 d . . .
H46A H 0.7539 0.3373 0.5732 0.059 Uiso 1 1 calc R B .
H46B H 0.7165 0.2693 0.5216 0.059 Uiso 1 1 calc R . .
H46C H 0.7566 0.2592 0.6028 0.059 Uiso 1 1 calc R . .
C47 C 0.5038(3) 0.4309(2) 0.5991(2) 0.0494(12) Uani 1 1 d . . .
H47A H 0.5457 0.4663 0.6281 0.074 Uiso 1 1 calc R B .
H47B H 0.4539 0.4260 0.6175 0.074 Uiso 1 1 calc R . .
H47C H 0.4908 0.4463 0.5505 0.074 Uiso 1 1 calc R . .
C48 C 0.4603(2) 0.1671(2) 0.6265(2) 0.0411(10) Uani 1 1 d . . .
H48A H 0.4261 0.1478 0.5811 0.062 Uiso 1 1 calc R B .
H48B H 0.4248 0.1804 0.6566 0.062 Uiso 1 1 calc R . .
H48C H 0.4928 0.1311 0.6493 0.062 Uiso 1 1 calc R . .
C49 C 0.8508(3) 0.0047(2) 0.6251(2) 0.0417(10) Uani 1 1 d . . .
H49A H 0.8346 -0.0409 0.5984 0.063 Uiso 1 1 calc R B .
H49B H 0.9108 0.0168 0.6353 0.063 Uiso 1 1 calc R . .
H49C H 0.8251 0.0418 0.5974 0.063 Uiso 1 1 calc R . .
C50 C 0.9010(2) -0.0830(2) 0.8695(2) 0.0480(11) Uani 1 1 d . . .
H50A H 0.9128 -0.0538 0.9131 0.072 Uiso 1 1 calc R B .
H50B H 0.9528 -0.0892 0.8568 0.072 Uiso 1 1 calc R . .
H50C H 0.8718 -0.1295 0.8763 0.072 Uiso 1 1 calc R . .
C51 C 0.6479(2) 0.02954(18) 0.7801(2) 0.0331(9) Uani 1 1 d . . .
H51A H 0.6153 0.0467 0.7370 0.050 Uiso 1 1 calc R B .
H51B H 0.6599 0.0668 0.8174 0.050 Uiso 1 1 calc R . .
H51C H 0.6169 -0.0127 0.7947 0.050 Uiso 1 1 calc R . .
Sb3 Sb 1.336279(15) 0.171698(12) 0.955349(12) 0.02503(6) Uani 1 1 d D . .
Si3 Si 1.14327(6) 0.11724(5) 0.85982(6) 0.0294(2) Uani 1 1 d D . .
Cl5A Cl 1.25579(7) 0.16350(9) 1.04281(5) 0.0333(4) Uani 0.944(3) 1 d PD C 1
C79A C 1.3202(8) 0.2813(3) 0.9403(7) 0.0257(12) Uani 0.944(3) 1 d P C 1
H79A H 1.2938 0.2875 0.8911 0.039 Uiso 0.944(3) 1 calc PR C 1
H79B H 1.3739 0.3110 0.9525 0.039 Uiso 0.944(3) 1 calc PR C 1
H79C H 1.2855 0.2954 0.9707 0.039 Uiso 0.944(3) 1 calc PR C 1
Cl5B Cl 1.324(4) 0.2952(12) 0.939(3) 0.0257(12) Uani 0.056(3) 1 d PD C 2
C79B C 1.265(3) 0.173(8) 1.033(2) 0.0333(4) Uani 0.056(3) 1 d PD C 2
H79D H 1.2883 0.2126 1.0674 0.050 Uiso 0.056(3) 1 calc PR C 2
H79E H 1.2655 0.1281 1.0580 0.050 Uiso 0.056(3) 1 calc PR C 2
H79F H 1.2079 0.1784 1.0106 0.050 Uiso 0.056(3) 1 calc PR C 2
Cl6A Cl 1.0927(5) 0.0926(4) 0.7569(2) 0.0426(9) Uani 0.503(4) 1 d PD C 1
C81A C 1.1299(19) 0.2122(10) 0.8730(17) 0.0428(8) Uani 0.503(4) 1 d PD C 1
H81A H 1.1598 0.2421 0.8439 0.064 Uiso 0.503(4) 1 calc PR C 1
H81B H 1.1516 0.2270 0.9226 0.064 Uiso 0.503(4) 1 calc PR C 1
H81C H 1.0713 0.2172 0.8595 0.064 Uiso 0.503(4) 1 calc PR C 1
Cl6B Cl 1.1221(4) 0.2192(2) 0.8698(4) 0.0428(8) Uani 0.497(4) 1 d PD C 2
C81B C 1.091(2) 0.0888(17) 0.7663(9) 0.0426(9) Uani 0.497(4) 1 d PD C 2
H81D H 1.1202 0.1156 0.7344 0.064 Uiso 0.497(4) 1 calc PR C 2
H81E H 1.0341 0.0981 0.7565 0.064 Uiso 0.497(4) 1 calc PR C 2
H81F H 1.0927 0.0379 0.7592 0.064 Uiso 0.497(4) 1 calc PR C 2
N3 N 1.24869(17) 0.11437(13) 0.87568(14) 0.0222(6) Uani 1 1 d . C .
C53 C 0.8837(2) 0.15030(19) 0.8152(2) 0.0356(9) Uani 1 1 d D B .
H53A H 0.8565 0.1539 0.8542 0.053 Uiso 1 1 calc R . .
H53B H 0.9414 0.1716 0.8302 0.053 Uiso 1 1 calc R . .
H53C H 0.8809 0.1002 0.8013 0.053 Uiso 1 1 calc R . .
C55 C 1.2865(2) 0.06982(16) 0.83595(17) 0.0216(7) Uani 1 1 d . . .
C56 C 1.3514(2) 0.10083(17) 0.80653(17) 0.0247(8) Uani 1 1 d . C .
C57 C 1.3861(2) 0.05987(19) 0.76484(18) 0.0315(9) Uani 1 1 d . . .
H57 H 1.4298 0.0813 0.7454 0.038 Uiso 1 1 calc R C .
C58 C 1.3577(2) -0.0118(2) 0.7514(2) 0.0364(10) Uani 1 1 d . C .
H58 H 1.3796 -0.0391 0.7210 0.044 Uiso 1 1 calc R . .
C59 C 1.2976(2) -0.04259(19) 0.78251(19) 0.0323(9) Uani 1 1 d . . .
H59 H 1.2792 -0.0920 0.7741 0.039 Uiso 1 1 calc R C .
C60 C 1.2620(2) -0.00444(17) 0.82626(18) 0.0246(8) Uani 1 1 d . C .
C61 C 1.3892(2) 0.17734(17) 0.81804(18) 0.0257(8) Uani 1 1 d . . .
C62 C 1.3507(2) 0.23099(18) 0.77980(18) 0.0279(8) Uani 1 1 d . C .
C63 C 1.3907(2) 0.30028(19) 0.78784(19) 0.0323(9) Uani 1 1 d . . .
H63 H 1.3649 0.3362 0.7615 0.039 Uiso 1 1 calc R C .
C64 C 1.4673(2) 0.31876(18) 0.83313(19) 0.0312(9) Uani 1 1 d . C .
C65 C 1.5057(2) 0.26561(18) 0.86921(19) 0.0314(9) Uani 1 1 d . . .
H65 H 1.5585 0.2774 0.8998 0.038 Uiso 1 1 calc R C .
C66 C 1.4683(2) 0.19436(18) 0.86146(18) 0.0271(8) Uani 1 1 d . C .
C67 C 1.2031(2) -0.04916(16) 0.86082(19) 0.0257(8) Uani 1 1 d . . .
C68 C 1.2230(2) -0.05738(17) 0.9338(2) 0.0299(9) Uani 1 1 d . C .
C69 C 1.1734(2) -0.10637(18) 0.9636(2) 0.0341(9) Uani 1 1 d . . .
H69 H 1.1869 -0.1110 1.0131 0.041 Uiso 1 1 calc R C .
C70 C 1.1055(3) -0.1486(2) 0.9241(2) 0.0421(11) Uani 1 1 d . C .
C71 C 1.0873(2) -0.14091(19) 0.8523(2) 0.0389(10) Uani 1 1 d . . .
H71 H 1.0407 -0.1696 0.8242 0.047 Uiso 1 1 calc R C .
C72 C 1.1352(2) -0.09221(17) 0.8193(2) 0.0305(9) Uani 1 1 d . C .
C73 C 1.2680(2) 0.2144(2) 0.7301(2) 0.0404(10) Uani 1 1 d . . .
H73A H 1.2253 0.2063 0.7570 0.061 Uiso 1 1 calc R C .
H73B H 1.2668 0.1716 0.7013 0.061 Uiso 1 1 calc R . .
H73C H 1.2578 0.2544 0.6995 0.061 Uiso 1 1 calc R . .
C74 C 1.5063(3) 0.39516(19) 0.8422(2) 0.0421(10) Uani 1 1 d . . .
H74A H 1.4752 0.4224 0.8670 0.063 Uiso 1 1 calc R C .
H74B H 1.5060 0.4148 0.7959 0.063 Uiso 1 1 calc R . .
H74C H 1.5631 0.3980 0.8696 0.063 Uiso 1 1 calc R . .
C75 C 1.5162(2) 0.13804(18) 0.8997(2) 0.0329(9) Uani 1 1 d . . .
H75A H 1.4794 0.1048 0.9204 0.049 Uiso 1 1 calc R C .
H75B H 1.5616 0.1609 0.9370 0.049 Uiso 1 1 calc R . .
H75C H 1.5383 0.1121 0.8663 0.049 Uiso 1 1 calc R . .
C76 C 1.2989(2) -0.01743(19) 0.98185(19) 0.0359(9) Uani 1 1 d . . .
H76A H 1.2842 0.0244 1.0032 0.054 Uiso 1 1 calc R C .
H76B H 1.3399 -0.0023 0.9546 0.054 Uiso 1 1 calc R . .
H76C H 1.3217 -0.0485 1.0189 0.054 Uiso 1 1 calc R . .
C77 C 1.0532(3) -0.2030(2) 0.9574(3) 0.0654(15) Uani 1 1 d . . .
H77A H 1.0890 -0.2274 0.9935 0.098 Uiso 1 1 calc R C .
H77B H 1.0205 -0.2379 0.9212 0.098 Uiso 1 1 calc R . .
H77C H 1.0163 -0.1791 0.9790 0.098 Uiso 1 1 calc R . .
C78 C 1.1103(3) -0.0895(2) 0.7404(2) 0.0397(10) Uani 1 1 d . . .
H78A H 1.1355 -0.0446 0.7254 0.060 Uiso 1 1 calc R C .
H78B H 1.0503 -0.0930 0.7254 0.060 Uiso 1 1 calc R . .
H78C H 1.1289 -0.1293 0.7189 0.060 Uiso 1 1 calc R . .
Sb4 Sb 0.362164(14) 0.677375(11) 0.736306(12) 0.02309(6) Uani 1 1 d D . .
Si4 Si 0.17169(6) 0.62726(5) 0.76128(5) 0.0260(2) Uani 1 1 d D . .
Cl7A Cl 0.27959(7) 0.65515(7) 0.61840(5) 0.0316(3) Uani 0.963(3) 1 d PD D 1
C106 C 0.3413(3) 0.7867(3) 0.7345(4) 0.0218(12) Uani 0.963(3) 1 d PD D 1
H10A H 0.3168 0.7973 0.7737 0.033 Uiso 0.963(3) 1 calc PR D 1
H10B H 0.3039 0.7950 0.6899 0.033 Uiso 0.963(3) 1 calc PR D 1
H10C H 0.3938 0.8175 0.7389 0.033 Uiso 0.963(3) 1 calc PR D 1
Cl7B Cl 0.321(3) 0.7932(15) 0.732(3) 0.0218(12) Uani 0.037(3) 1 d PD D 2
C137 C 0.276(8) 0.648(9) 0.638(4) 0.0316(3) Uani 0.037(3) 1 d PD D 2
H13A H 0.2991 0.6670 0.5989 0.047 Uiso 0.037(3) 1 calc PR D 2
H13B H 0.2245 0.6673 0.6370 0.047 Uiso 0.037(3) 1 calc PR D 2
H13C H 0.2642 0.5960 0.6320 0.047 Uiso 0.037(3) 1 calc PR D 2
Cl8A Cl 0.12118(19) 0.60538(13) 0.84630(13) 0.0367(5) Uani 0.816(4) 1 d PD D 1
C107 C 0.1487(15) 0.7164(7) 0.7338(12) 0.0411(15) Uani 0.816(4) 1 d PD D 1
H10D H 0.1775 0.7517 0.7709 0.062 Uiso 0.816(4) 1 calc PR D 1
H10E H 0.0893 0.7175 0.7253 0.062 Uiso 0.816(4) 1 calc PR D 1
H10F H 0.1672 0.7272 0.6905 0.062 Uiso 0.816(4) 1 calc PR D 1
Cl8B Cl 0.1459(16) 0.7256(9) 0.7361(14) 0.0411(15) Uani 0.184(4) 1 d PD D 2
C138 C 0.125(4) 0.616(3) 0.837(2) 0.0367(5) Uani 0.184(4) 1 d PD D 2
H18A H 0.1549 0.6494 0.8752 0.055 Uiso 0.184(4) 1 calc PR D 2
H18B H 0.1262 0.5672 0.8527 0.055 Uiso 0.184(4) 1 calc PR D 2
H18C H 0.0672 0.6249 0.8232 0.055 Uiso 0.184(4) 1 calc PR D 2
N4 N 0.27767(16) 0.62666(13) 0.78786(14) 0.0208(6) Uani 1 1 d . D .
C80 C 1.0856(2) 0.06439(19) 0.9158(2) 0.0363(9) Uani 1 1 d D C .
H80A H 1.0866 0.0137 0.9068 0.055 Uiso 1 1 calc R . .
H80B H 1.0285 0.0742 0.9050 0.055 Uiso 1 1 calc R . .
H80C H 1.1109 0.0771 0.9654 0.055 Uiso 1 1 calc R . .
C82 C 0.3179(2) 0.58879(16) 0.84604(17) 0.0204(7) Uani 1 1 d . . .
C83 C 0.3807(2) 0.62635(17) 0.89938(17) 0.0224(7) Uani 1 1 d . D .
C84 C 0.4188(2) 0.59119(18) 0.95717(18) 0.0295(8) Uani 1 1 d . . .
H84 H 0.4609 0.6170 0.9926 0.035 Uiso 1 1 calc R D .
C85 C 0.3971(2) 0.52024(19) 0.96412(19) 0.0339(9) Uani 1 1 d . D .
H85 H 0.4227 0.4971 1.0044 0.041 Uiso 1 1 calc R . .
C86 C 0.3371(2) 0.48271(18) 0.91154(19) 0.0304(9) Uani 1 1 d . . .
H86 H 0.3225 0.4333 0.9162 0.036 Uiso 1 1 calc R D .
C87 C 0.2977(2) 0.51459(17) 0.85230(17) 0.0235(8) Uani 1 1 d . D .
C88 C 0.4104(2) 0.70398(17) 0.89613(17) 0.0235(8) Uani 1 1 d . . .
C89 C 0.3653(2) 0.75621(18) 0.91398(17) 0.0251(8) Uani 1 1 d . D .
C90 C 0.3971(2) 0.82739(18) 0.91430(18) 0.0305(9) Uani 1 1 d . . .
H90 H 0.3660 0.8622 0.9256 0.037 Uiso 1 1 calc R D .
C91 C 0.4720(2) 0.84965(19) 0.89882(19) 0.0329(9) Uani 1 1 d . D .
C92 C 0.5169(2) 0.7984(2) 0.88227(18) 0.0337(9) Uani 1 1 d . . .
H92 H 0.5681 0.8129 0.8704 0.040 Uiso 1 1 calc R D .
C93 C 0.4885(2) 0.72558(19) 0.88271(18) 0.0292(8) Uani 1 1 d . D .
C94 C 0.2381(2) 0.46565(16) 0.79773(17) 0.0229(8) Uani 1 1 d . . .
C95 C 0.2567(2) 0.45098(16) 0.73323(18) 0.0250(8) Uani 1 1 d . D .
C96 C 0.2045(2) 0.40056(17) 0.68599(19) 0.0310(9) Uani 1 1 d . . .
H96 H 0.2175 0.3915 0.6422 0.037 Uiso 1 1 calc R D .
C97 C 0.1345(2) 0.36328(18) 0.7006(2) 0.0335(9) Uani 1 1 d . D .
C98 C 0.1171(2) 0.37773(18) 0.7650(2) 0.0345(9) Uani 1 1 d . . .
H98 H 0.0689 0.3530 0.7757 0.041 Uiso 1 1 calc R D .
C99 C 0.1678(2) 0.42723(17) 0.81477(18) 0.0277(8) Uani 1 1 d . D .
C100 C 0.2851(2) 0.73652(19) 0.9340(2) 0.0357(9) Uani 1 1 d . . .
H10G H 0.2426 0.7599 0.9034 0.054 Uiso 1 1 calc R D .
H10H H 0.2904 0.7519 0.9830 0.054 Uiso 1 1 calc R . .
H10I H 0.2696 0.6849 0.9287 0.054 Uiso 1 1 calc R . .
C101 C 0.5057(3) 0.9276(2) 0.9013(2) 0.0510(12) Uani 1 1 d . . .
H10J H 0.4728 0.9509 0.8624 0.076 Uiso 1 1 calc R D .
H10K H 0.5630 0.9327 0.8968 0.076 Uiso 1 1 calc R . .
H10L H 0.5034 0.9497 0.9461 0.076 Uiso 1 1 calc R . .
C102 C 0.5439(2) 0.6733(2) 0.8694(2) 0.0411(10) Uani 1 1 d . . .
H10M H 0.5770 0.6933 0.8372 0.062 Uiso 1 1 calc R D .
H10N H 0.5103 0.6290 0.8485 0.062 Uiso 1 1 calc R . .
H10O H 0.5803 0.6636 0.9140 0.062 Uiso 1 1 calc R . .
C103 C 0.3332(2) 0.48601(18) 0.7132(2) 0.0329(9) Uani 1 1 d . . .
H10P H 0.3572 0.4506 0.6906 0.049 Uiso 1 1 calc R D .
H10Q H 0.3730 0.5066 0.7556 0.049 Uiso 1 1 calc R . .
H10R H 0.3191 0.5237 0.6805 0.049 Uiso 1 1 calc R . .
C104 C 0.0800(3) 0.3066(2) 0.6507(2) 0.0458(11) Uani 1 1 d . . .
H10S H 0.0222 0.3117 0.6479 0.069 Uiso 1 1 calc R D .
H10T H 0.0906 0.2596 0.6680 0.069 Uiso 1 1 calc R . .
H10U H 0.0917 0.3115 0.6040 0.069 Uiso 1 1 calc R . .
C105 C 0.1463(3) 0.4345(2) 0.8850(2) 0.0407(10) Uani 1 1 d . . .
H10V H 0.0871 0.4360 0.8778 0.061 Uiso 1 1 calc R D .
H10W H 0.1767 0.4785 0.9096 0.061 Uiso 1 1 calc R . .
H10X H 0.1612 0.3938 0.9131 0.061 Uiso 1 1 calc R . .
C108 C 0.1152(2) 0.56428(18) 0.68862(18) 0.0278(8) Uani 1 1 d D D .
H10Y H 0.1420 0.5696 0.6490 0.042 Uiso 1 1 calc R . .
H10Z H 0.0584 0.5743 0.6735 0.042 Uiso 1 1 calc R . .
H10 H 0.1152 0.5156 0.7048 0.042 Uiso 1 1 calc R . .
C109 C 0.8247(8) 0.6159(6) 0.9028(5) 0.133(3) Uani 0.693(5) 1 d PD E 1
H11B H 0.8761 0.6419 0.8954 0.199 Uiso 0.693(5) 1 calc PR E 1
H11C H 0.8085 0.6391 0.9416 0.199 Uiso 0.693(5) 1 calc PR E 1
H11D H 0.7813 0.6157 0.8598 0.199 Uiso 0.693(5) 1 calc PR E 1
C110 C 0.8370(7) 0.5418(3) 0.9204(3) 0.094(3) Uani 0.693(5) 1 d PGD E 1
C111 C 0.7661(5) 0.5022(5) 0.9321(3) 0.093(3) Uani 0.693(5) 1 d PG E 1
H111 H 0.7179 0.5239 0.9296 0.112 Uiso 0.693(5) 1 calc PR E 1
C112 C 0.7658(4) 0.4308(5) 0.9472(3) 0.078(2) Uani 0.693(5) 1 d PG E 1
H112 H 0.7174 0.4037 0.9552 0.093 Uiso 0.693(5) 1 calc PR E 1
C113 C 0.8363(6) 0.3991(3) 0.9508(4) 0.133(3) Uani 0.693(5) 1 d PG E 1
H113 H 0.8361 0.3503 0.9612 0.160 Uiso 0.693(5) 1 calc PR E 1
C114 C 0.9072(4) 0.4387(6) 0.9392(4) 0.102(3) Uani 0.693(5) 1 d PG E 1
H114 H 0.9554 0.4170 0.9416 0.123 Uiso 0.693(5) 1 calc PR E 1
C115 C 0.9075(5) 0.5100(5) 0.9240(3) 0.114(5) Uani 0.693(5) 1 d PG E 1
H115 H 0.9559 0.5371 0.9161 0.137 Uiso 0.693(5) 1 calc PR E 1
C116 C 0.8488(19) 0.4101(10) 0.9429(16) 0.133(3) Uani 0.307(5) 1 d PD E 2
H11E H 0.7947 0.3849 0.9446 0.199 Uiso 0.307(5) 1 calc PR E 2
H11F H 0.8881 0.4050 0.9873 0.199 Uiso 0.307(5) 1 calc PR E 2
H11G H 0.8676 0.3900 0.9040 0.199 Uiso 0.307(5) 1 calc PR E 2
C117 C 0.8427(14) 0.4846(7) 0.9321(7) 0.094(3) Uani 0.307(5) 1 d PGD E 2
C122 C 0.9082(10) 0.5353(10) 0.9268(7) 0.093(3) Uani 0.307(5) 1 d PGD E 2
H122 H 0.9604 0.5213 0.9271 0.112 Uiso 0.307(5) 1 calc PR E 2
C121 C 0.8974(10) 0.6064(9) 0.9210(7) 0.078(2) Uani 0.307(5) 1 d PG E 2
H121 H 0.9422 0.6411 0.9174 0.093 Uiso 0.307(5) 1 calc PR E 2
C120 C 0.8210(12) 0.6269(7) 0.9205(7) 0.133(3) Uani 0.307(5) 1 d PG E 2
H120 H 0.8136 0.6755 0.9165 0.160 Uiso 0.307(5) 1 calc PR E 2
C119 C 0.7554(9) 0.5762(12) 0.9258(7) 0.102(3) Uani 0.307(5) 1 d PG E 2
H119 H 0.7032 0.5901 0.9254 0.123 Uiso 0.307(5) 1 calc PR E 2
C118 C 0.7663(11) 0.5050(10) 0.9316(7) 0.114(5) Uani 0.307(5) 1 d PG E 2
H118 H 0.7215 0.4703 0.9352 0.137 Uiso 0.307(5) 1 calc PR E 2
C123 C 0.8316(15) -0.0420(9) 0.4100(13) 0.130(10) Uani 0.475(4) 1 d PD F 1
H12A H 0.7740 -0.0639 0.4007 0.196 Uiso 0.475(4) 1 calc PR F 1
H12B H 0.8643 -0.0660 0.4484 0.196 Uiso 0.475(4) 1 calc PR F 1
H12C H 0.8526 -0.0464 0.3676 0.196 Uiso 0.475(4) 1 calc PR F 1
C124 C 0.8373(13) 0.0347(5) 0.4303(12) 0.093(4) Uani 0.475(4) 1 d PGD F 1
C125 C 0.9157(10) 0.0732(8) 0.4462(10) 0.094(5) Uani 0.475(4) 1 d PG F 1
H125 H 0.9622 0.0501 0.4456 0.112 Uiso 0.475(4) 1 calc PR F 1
C126 C 0.9260(7) 0.1456(9) 0.4631(10) 0.124(8) Uani 0.475(4) 1 d PG F 1
H126 H 0.9795 0.1719 0.4739 0.149 Uiso 0.475(4) 1 calc PR F 1
C127 C 0.8579(10) 0.1794(6) 0.4640(10) 0.126(9) Uani 0.475(4) 1 d PG F 1
H127 H 0.8649 0.2288 0.4755 0.151 Uiso 0.475(4) 1 calc PR F 1
C128 C 0.7795(8) 0.1408(9) 0.4481(8) 0.092(4) Uani 0.475(4) 1 d PG F 1
H128 H 0.7330 0.1639 0.4488 0.110 Uiso 0.475(4) 1 calc PR F 1
C129 C 0.7692(9) 0.0685(9) 0.4313(10) 0.097(5) Uani 0.475(4) 1 d PG F 1
H129 H 0.7157 0.0422 0.4204 0.117 Uiso 0.475(4) 1 calc PR F 1
C130 C 0.778(3) -0.0369(15) 0.417(3) 0.130(10) Uani 0.265(7) 1 d PD G 2
H13D H 0.7191 -0.0347 0.4048 0.196 Uiso 0.265(7) 1 calc PR G 2
H13E H 0.7922 -0.0653 0.4584 0.196 Uiso 0.265(7) 1 calc PR G 2
H13F H 0.7941 -0.0590 0.3771 0.196 Uiso 0.265(7) 1 calc PR G 2
C131 C 0.8237(17) 0.0359(10) 0.432(2) 0.093(4) Uani 0.265(7) 1 d PGD G 2
C132 C 0.9091(18) 0.0428(11) 0.451(2) 0.094(5) Uani 0.265(7) 1 d PGD G 2
H132 H 0.9363 0.0020 0.4509 0.112 Uiso 0.265(7) 1 calc PR G 2
C133 C 0.9547(13) 0.1093(14) 0.4693(17) 0.124(8) Uani 0.265(7) 1 d PG G 2
H133 H 1.0131 0.1140 0.4823 0.149 Uiso 0.265(7) 1 calc PR G 2
C134 C 0.9149(17) 0.1690(10) 0.4689(17) 0.126(9) Uani 0.265(7) 1 d PG G 2
H134 H 0.9461 0.2145 0.4816 0.151 Uiso 0.265(7) 1 calc PR G 2
C135 C 0.8295(17) 0.1621(11) 0.4499(18) 0.092(4) Uani 0.265(7) 1 d PG G 2
H135 H 0.8024 0.2029 0.4496 0.110 Uiso 0.265(7) 1 calc PR G 2
C136 C 0.7839(13) 0.0956(14) 0.4312(19) 0.097(5) Uani 0.265(7) 1 d PGD G 2
H136 H 0.7255 0.0909 0.4182 0.117 Uiso 0.265(7) 1 calc PR G 2
C145 C 0.888(3) 0.1697(13) 0.450(2) 0.17(3) Uani 0.259(6) 1 d PD H 3
H14A H 0.8390 0.1915 0.4523 0.252 Uiso 0.259(6) 1 calc PR H 3
H14B H 0.9074 0.1853 0.4084 0.252 Uiso 0.259(6) 1 calc PR H 3
H14C H 0.9314 0.1842 0.4925 0.252 Uiso 0.259(6) 1 calc PR H 3
C139 C 0.8967(14) -0.0266(12) 0.4277(12) 0.092(4) Uani 0.259(6) 1 d PG H 3
H139 H 0.9350 -0.0581 0.4237 0.110 Uiso 0.259(6) 1 calc PR H 3
C140 C 0.8142(16) -0.0529(9) 0.4208(14) 0.126(9) Uani 0.259(6) 1 d PG H 3
H140 H 0.7960 -0.1023 0.4121 0.151 Uiso 0.259(6) 1 calc PR H 3
C141 C 0.7582(12) -0.0068(13) 0.4267(15) 0.124(8) Uani 0.259(6) 1 d PG H 3
H141 H 0.7018 -0.0247 0.4220 0.149 Uiso 0.259(6) 1 calc PR H 3
C142 C 0.7848(15) 0.0655(12) 0.4394(12) 0.094(5) Uani 0.259(6) 1 d PGD H 3
H142 H 0.7466 0.0970 0.4434 0.112 Uiso 0.259(6) 1 calc PR H 3
C143 C 0.8674(16) 0.0918(9) 0.4463(10) 0.093(4) Uani 0.259(6) 1 d PGD H 3
C144 C 0.9233(12) 0.0457(13) 0.4404(10) 0.097(5) Uani 0.259(6) 1 d PGD H 3
H144 H 0.9797 0.0636 0.4451 0.117 Uiso 0.259(6) 1 calc PR H 3

loop_
_atom_site_aniso_label
_atom_site_aniso_U_11
_atom_site_aniso_U_22
_atom_site_aniso_U_33
_atom_site_aniso_U_23
_atom_site_aniso_U_13
_atom_site_aniso_U_12
Sb1 0.02581(14) 0.02602(13) 0.02357(13) 0.00285(10) 0.00667(11) 0.00797(10)
Si1 0.0220(5) 0.0233(5) 0.0320(6) -0.0026(4) 0.0086(4) 0.0009(4)
Cl1A 0.0414(7) 0.0397(7) 0.0253(6) 0.0066(5) 0.0167(5) 0.0137(5)
C25A 0.035(3) 0.013(2) 0.023(4) 0.000(2) 0.015(2) 0.012(2)
Cl1B 0.035(3) 0.013(2) 0.023(4) 0.000(2) 0.015(2) 0.012(2)
C25B 0.0414(7) 0.0397(7) 0.0253(6) 0.0066(5) 0.0167(5) 0.0137(5)
Cl2A 0.0295(11) 0.0411(11) 0.0321(8) 0.0010(7) -0.0013(7) 0.0027(6)
C26A 0.038(3) 0.018(3) 0.062(3) 0.001(3) 0.015(2) -0.006(3)
Cl2B 0.038(3) 0.018(3) 0.062(3) 0.001(3) 0.015(2) -0.006(3)
C26B 0.0295(11) 0.0411(11) 0.0321(8) 0.0010(7) -0.0013(7) 0.0027(6)
N1 0.0211(16) 0.0183(14) 0.0221(15) 0.0004(11) 0.0069(12) 0.0016(11)
C1 0.0207(19) 0.0209(17) 0.0177(17) -0.0008(13) 0.0039(14) 0.0016(14)
C2 0.0192(18) 0.0198(17) 0.0214(18) -0.0020(14) 0.0027(14) 0.0006(14)
C3 0.032(2) 0.0216(18) 0.026(2) 0.0010(15) 0.0080(17) 0.0033(15)
C4 0.044(3) 0.028(2) 0.029(2) 0.0056(16) 0.0192(19) -0.0011(17)
C5 0.033(2) 0.031(2) 0.031(2) -0.0032(16) 0.0177(18) 0.0037(16)
C6 0.026(2) 0.0170(17) 0.0231(19) -0.0065(14) 0.0038(15) -0.0007(14)
C7 0.0242(19) 0.0122(15) 0.0245(19) 0.0001(13) 0.0065(15) -0.0009(13)
C8 0.0226(19) 0.0169(16) 0.0238(19) -0.0027(14) 0.0041(15) -0.0005(14)
C9 0.033(2) 0.0232(18) 0.0230(19) -0.0048(14) 0.0069(16) 0.0021(16)
C10 0.028(2) 0.0223(18) 0.037(2) -0.0020(16) 0.0074(18) 0.0044(16)
C11 0.024(2) 0.0202(18) 0.035(2) -0.0004(15) 0.0024(17) 0.0066(15)
C12 0.024(2) 0.0187(17) 0.0229(19) -0.0002(14) 0.0011(15) 0.0002(14)
C13 0.026(2) 0.0231(18) 0.0213(18) -0.0036(14) 0.0131(16) 0.0039(15)
C14 0.028(2) 0.0250(19) 0.033(2) -0.0041(15) 0.0145(17) 0.0012(16)
C15 0.024(2) 0.033(2) 0.036(2) -0.0009(17) 0.0129(17) 0.0059(16)
C16 0.033(2) 0.027(2) 0.040(2) 0.0009(16) 0.0216(19) 0.0063(17)
C17 0.037(2) 0.0216(18) 0.036(2) -0.0086(16) 0.0177(19) 0.0000(16)
C18 0.034(2) 0.0234(18) 0.027(2) -0.0048(15) 0.0150(17) 0.0012(16)
C19 0.028(2) 0.030(2) 0.0228(19) -0.0046(15) -0.0014(16) 0.0067(16)
C20 0.048(3) 0.050(3) 0.046(3) -0.003(2) 0.017(2) 0.024(2)
C21 0.033(2) 0.029(2) 0.030(2) 0.0009(16) -0.0030(17) 0.0064(16)
C22 0.025(2) 0.029(2) 0.041(2) -0.0081(17) 0.0104(18) 0.0048(16)
C23 0.044(3) 0.027(2) 0.061(3) 0.0016(19) 0.023(2) 0.0108(18)
C24 0.038(2) 0.031(2) 0.036(2) -0.0106(17) 0.0044(19) 0.0043(17)
Sb2 0.02719(14) 0.02415(13) 0.02441(13) 0.00236(10) 0.00720(11) 0.00656(10)
Si2 0.0239(6) 0.0277(6) 0.0461(7) 0.0038(5) 0.0083(5) -0.0012(4)
Cl3A 0.0371(7) 0.0406(7) 0.0229(6) 0.0042(5) 0.0032(5) 0.0084(6)
C52A 0.041(3) 0.019(2) 0.025(3) -0.005(2) 0.011(2) 0.011(2)
Cl3B 0.041(3) 0.019(2) 0.025(3) -0.005(2) 0.011(2) 0.011(2)
C52B 0.0371(7) 0.0406(7) 0.0229(6) 0.0042(5) 0.0032(5) 0.0084(6)
Cl4A 0.0388(14) 0.0394(17) 0.0602(13) 0.0009(9) 0.0264(8) 0.0042(8)
C54A 0.0430(18) 0.0264(16) 0.0839(18) -0.0122(16) 0.0109(12) -0.0066(15)
Cl4B 0.0430(18) 0.0264(16) 0.0839(18) -0.0122(16) 0.0109(12) -0.0066(15)
C54B 0.0388(14) 0.0394(17) 0.0602(13) 0.0009(9) 0.0264(8) 0.0042(8)
N2 0.0218(16) 0.0199(14) 0.0246(16) 0.0015(12) 0.0087(13) 0.0017(12)
C27 0.024(2) 0.035(2) 0.040(2) -0.0016(17) 0.0144(18) 0.0053(16)
C28 0.025(2) 0.0234(18) 0.0247(19) 0.0016(14) 0.0119(16) -0.0015(15)
C29 0.031(2) 0.0229(18) 0.0245(19) 0.0039(15) 0.0099(16) -0.0013(15)
C30 0.035(2) 0.039(2) 0.030(2) 0.0033(17) 0.0031(18) 0.0065(18)
C31 0.044(3) 0.030(2) 0.034(2) -0.0077(17) 0.004(2) -0.0031(18)
C32 0.042(2) 0.0223(19) 0.038(2) -0.0030(17) 0.012(2) 0.0028(17)
C33 0.025(2) 0.0226(18) 0.032(2) 0.0022(15) 0.0135(16) 0.0029(15)
C34 0.026(2) 0.0262(19) 0.0206(18) 0.0044(14) -0.0006(15) 0.0041(15)
C35 0.032(2) 0.0283(19) 0.0207(19) 0.0072(15) 0.0048(16) 0.0062(16)
C36 0.037(2) 0.0243(19) 0.032(2) 0.0051(16) 0.0002(18) 0.0056(17)
C37 0.037(2) 0.033(2) 0.026(2) -0.0027(16) -0.0081(18) 0.0138(18)
C38 0.024(2) 0.048(2) 0.028(2) 0.0021(17) 0.0007(17) 0.0115(18)
C39 0.027(2) 0.035(2) 0.0228(19) 0.0070(15) 0.0022(16) 0.0047(16)
C40 0.030(2) 0.0135(16) 0.032(2) -0.0006(14) 0.0109(17) 0.0023(14)
C41 0.033(2) 0.0200(18) 0.039(2) 0.0021(16) 0.0153(18) 0.0027(16)
C42 0.029(2) 0.0244(19) 0.054(3) 0.0051(18) 0.016(2) 0.0067(16)
C43 0.032(2) 0.026(2) 0.048(3) 0.0092(18) 0.009(2) -0.0017(17)
C44 0.034(2) 0.0259(19) 0.036(2) 0.0076(16) 0.0097(18) -0.0022(16)
C45 0.029(2) 0.0192(18) 0.037(2) 0.0016(15) 0.0127(18) 0.0003(15)
C46 0.042(3) 0.035(2) 0.047(3) 0.0143(18) 0.022(2) 0.0032(18)
C47 0.050(3) 0.039(2) 0.055(3) -0.007(2) -0.007(2) 0.022(2)
C48 0.027(2) 0.050(3) 0.043(3) 0.011(2) 0.0059(19) -0.0024(19)
C49 0.048(3) 0.036(2) 0.050(3) 0.0025(19) 0.026(2) 0.0132(19)
C50 0.031(2) 0.050(3) 0.061(3) 0.021(2) 0.006(2) 0.006(2)
C51 0.034(2) 0.027(2) 0.043(2) 0.0071(17) 0.0184(19) 0.0074(17)
Sb3 0.02543(14) 0.02495(13) 0.02396(13) -0.00194(10) 0.00628(11) -0.00014(10)
Si3 0.0240(6) 0.0288(5) 0.0365(6) 0.0038(4) 0.0065(5) 0.0079(4)
Cl5A 0.0354(7) 0.0380(8) 0.0283(6) -0.0023(5) 0.0151(4) -0.0019(5)
C79A 0.039(3) 0.009(3) 0.031(2) -0.004(3) 0.0152(16) 0.001(4)
Cl5B 0.039(3) 0.009(3) 0.031(2) -0.004(3) 0.0152(16) 0.001(4)
C79B 0.0354(7) 0.0380(8) 0.0283(6) -0.0023(5) 0.0151(4) -0.0019(5)
Cl6A 0.0352(11) 0.0464(12) 0.0400(16) -0.0014(14) -0.0047(13) 0.0064(9)
C81A 0.0338(19) 0.0253(13) 0.0702(15) -0.0028(12) 0.0094(12) 0.0121(9)
Cl6B 0.0338(19) 0.0253(13) 0.0702(15) -0.0028(12) 0.0094(12) 0.0121(9)
C81B 0.0352(11) 0.0464(12) 0.0400(16) -0.0014(14) -0.0047(13) 0.0064(9)
N3 0.0236(16) 0.0191(14) 0.0229(15) -0.0022(11) 0.0028(13) 0.0034(12)
C53 0.018(2) 0.038(2) 0.049(3) -0.0034(18) 0.0015(18) 0.0054(16)
C55 0.025(2) 0.0216(17) 0.0181(17) 0.0011(13) 0.0011(15) 0.0091(14)
C56 0.029(2) 0.0246(18) 0.0209(18) 0.0049(14) 0.0047(16) 0.0082(15)
C57 0.037(2) 0.032(2) 0.030(2) 0.0061(16) 0.0126(18) 0.0098(17)
C58 0.044(3) 0.037(2) 0.035(2) -0.0006(18) 0.016(2) 0.0197(19)
C59 0.036(2) 0.0244(19) 0.036(2) -0.0015(16) 0.0051(18) 0.0087(17)
C60 0.024(2) 0.0241(18) 0.0253(19) -0.0003(15) 0.0016(15) 0.0088(15)
C61 0.032(2) 0.0262(19) 0.0233(19) 0.0050(15) 0.0123(16) 0.0090(16)
C62 0.032(2) 0.029(2) 0.025(2) 0.0057(15) 0.0096(17) 0.0068(16)
C63 0.039(2) 0.031(2) 0.032(2) 0.0135(16) 0.0137(19) 0.0134(18)
C64 0.040(2) 0.0249(19) 0.034(2) 0.0052(16) 0.0180(19) 0.0047(17)
C65 0.031(2) 0.034(2) 0.031(2) 0.0038(16) 0.0120(18) 0.0023(17)
C66 0.030(2) 0.029(2) 0.027(2) 0.0071(15) 0.0132(17) 0.0078(16)
C67 0.030(2) 0.0154(17) 0.033(2) 0.0003(15) 0.0079(17) 0.0063(15)
C68 0.032(2) 0.0217(18) 0.037(2) 0.0055(16) 0.0069(18) 0.0108(16)
C69 0.040(2) 0.026(2) 0.038(2) 0.0089(17) 0.0093(19) 0.0100(18)
C70 0.042(3) 0.027(2) 0.062(3) 0.015(2) 0.018(2) 0.0083(19)
C71 0.029(2) 0.023(2) 0.061(3) -0.0017(19) 0.006(2) 0.0008(16)
C72 0.034(2) 0.0196(18) 0.038(2) -0.0007(16) 0.0056(18) 0.0091(16)
C73 0.042(3) 0.037(2) 0.039(2) 0.0154(18) 0.003(2) 0.0065(19)
C74 0.043(3) 0.029(2) 0.057(3) 0.0008(19) 0.020(2) 0.0015(18)
C75 0.030(2) 0.032(2) 0.037(2) 0.0087(17) 0.0086(18) 0.0048(17)
C76 0.041(3) 0.033(2) 0.031(2) 0.0058(17) 0.0028(19) 0.0085(18)
C77 0.059(3) 0.051(3) 0.087(4) 0.027(3) 0.024(3) -0.003(2)
C78 0.038(3) 0.033(2) 0.042(3) -0.0050(18) -0.001(2) 0.0012(18)
Sb4 0.02451(14) 0.02170(12) 0.02272(13) -0.00055(9) 0.00640(10) 0.00037(10)
Si4 0.0218(5) 0.0272(5) 0.0287(6) 0.0011(4) 0.0035(4) 0.0059(4)
Cl7A 0.0370(6) 0.0341(6) 0.0202(6) -0.0019(5) 0.0031(5) -0.0017(4)
C106 0.021(4) 0.0185(18) 0.026(2) 0.0008(15) 0.004(3) 0.0067(16)
Cl7B 0.021(4) 0.0185(18) 0.026(2) 0.0008(15) 0.004(3) 0.0067(16)
C137 0.0370(6) 0.0341(6) 0.0202(6) -0.0019(5) 0.0031(5) -0.0017(4)
Cl8A 0.0296(8) 0.0450(12) 0.0376(10) 0.0035(7) 0.0137(6) 0.0020(7)
C107 0.036(2) 0.028(3) 0.060(2) 0.005(3) 0.0062(15) 0.014(2)
Cl8B 0.036(2) 0.028(3) 0.060(2) 0.005(3) 0.0062(15) 0.014(2)
C138 0.0296(8) 0.0450(12) 0.0376(10) 0.0035(7) 0.0137(6) 0.0020(7)
N4 0.0202(16) 0.0211(14) 0.0206(15) 0.0013(11) 0.0033(12) 0.0036(12)
C80 0.026(2) 0.034(2) 0.048(3) 0.0011(18) 0.0084(19) 0.0026(17)
C82 0.0210(19) 0.0219(17) 0.0201(18) 0.0009(14) 0.0071(14) 0.0046(14)
C83 0.0199(19) 0.0247(18) 0.0238(19) -0.0012(14) 0.0055(15) 0.0066(14)
C84 0.025(2) 0.033(2) 0.028(2) -0.0001(16) 0.0009(16) 0.0028(16)
C85 0.037(2) 0.037(2) 0.026(2) 0.0090(17) -0.0019(18) 0.0162(18)
C86 0.036(2) 0.0215(18) 0.034(2) 0.0059(16) 0.0075(18) 0.0082(16)
C87 0.025(2) 0.0212(18) 0.0257(19) 0.0000(14) 0.0075(16) 0.0045(14)
C88 0.024(2) 0.0264(18) 0.0177(18) -0.0030(14) 0.0009(15) 0.0014(15)
C89 0.024(2) 0.0300(19) 0.0199(18) -0.0039(14) 0.0031(15) 0.0019(15)
C90 0.035(2) 0.0260(19) 0.027(2) -0.0054(15) 0.0008(17) 0.0059(17)
C91 0.035(2) 0.029(2) 0.027(2) 0.0010(16) -0.0050(18) -0.0042(17)
C92 0.027(2) 0.046(2) 0.023(2) -0.0013(17) 0.0039(17) -0.0078(18)
C93 0.022(2) 0.039(2) 0.023(2) -0.0079(16) 0.0023(16) -0.0006(16)
C94 0.027(2) 0.0157(16) 0.0252(19) 0.0021(14) 0.0021(16) 0.0060(14)
C95 0.030(2) 0.0164(17) 0.030(2) 0.0031(14) 0.0076(16) 0.0068(15)
C96 0.038(2) 0.0230(19) 0.031(2) -0.0027(16) 0.0051(18) 0.0077(17)
C97 0.034(2) 0.0210(19) 0.042(2) 0.0008(16) 0.0009(19) 0.0055(16)
C98 0.029(2) 0.0241(19) 0.046(3) 0.0064(17) 0.0036(19) -0.0036(16)
C99 0.033(2) 0.0218(18) 0.029(2) 0.0052(15) 0.0076(17) 0.0047(16)
C100 0.034(2) 0.032(2) 0.043(2) -0.0080(17) 0.0152(19) 0.0032(17)
C101 0.055(3) 0.033(2) 0.053(3) 0.009(2) -0.006(2) -0.007(2)
C102 0.027(2) 0.052(3) 0.044(3) -0.014(2) 0.0080(19) 0.0040(19)
C103 0.039(2) 0.0239(19) 0.038(2) -0.0036(16) 0.0138(19) 0.0051(17)
C104 0.045(3) 0.033(2) 0.052(3) -0.0080(19) -0.003(2) 0.0031(19)
C105 0.043(3) 0.040(2) 0.041(2) 0.0031(19) 0.020(2) -0.0020(19)
C108 0.0165(19) 0.032(2) 0.031(2) 0.0019(16) -0.0011(16) 0.0003(15)
C109 0.204(8) 0.132(6) 0.048(4) -0.009(3) 0.014(4) -0.003(6)
C110 0.152(9) 0.094(7) 0.023(4) 0.004(4) 0.003(6) -0.001(8)
C111 0.091(9) 0.156(10) 0.035(5) -0.021(6) 0.010(5) 0.027(8)
C112 0.072(6) 0.101(7) 0.052(5) -0.001(4) 0.008(4) -0.003(5)
C113 0.204(8) 0.132(6) 0.048(4) -0.009(3) 0.014(4) -0.003(6)
C114 0.086(8) 0.176(11) 0.050(5) 0.003(6) 0.021(5) 0.027(7)
C115 0.096(10) 0.178(13) 0.045(6) 0.011(7) 0.013(6) -0.062(10)
C116 0.204(8) 0.132(6) 0.048(4) -0.009(3) 0.014(4) -0.003(6)
C117 0.152(9) 0.094(7) 0.023(4) 0.004(4) 0.003(6) -0.001(8)
C122 0.091(9) 0.156(10) 0.035(5) -0.021(6) 0.010(5) 0.027(8)
C121 0.072(6) 0.101(7) 0.052(5) -0.001(4) 0.008(4) -0.003(5)
C120 0.204(8) 0.132(6) 0.048(4) -0.009(3) 0.014(4) -0.003(6)
C119 0.086(8) 0.176(11) 0.050(5) 0.003(6) 0.021(5) 0.027(7)
C118 0.096(10) 0.178(13) 0.045(6) 0.011(7) 0.013(6) -0.062(10)
C123 0.20(3) 0.124(12) 0.059(10) -0.007(7) 0.046(16) -0.020(16)
C124 0.141(11) 0.107(8) 0.034(4) 0.012(5) 0.026(7) 0.020(8)
C125 0.101(11) 0.133(14) 0.064(8) 0.015(12) 0.031(8) 0.057(13)
C126 0.124(15) 0.16(2) 0.075(12) 0.029(14) 0.022(10) -0.008(13)
C127 0.18(3) 0.135(17) 0.090(13) 0.026(9) 0.077(15) 0.051(16)
C128 0.095(12) 0.127(12) 0.054(6) -0.009(7) 0.017(9) 0.021(10)
C129 0.086(10) 0.162(16) 0.044(6) 0.021(10) 0.018(7) 0.012(11)
C130 0.20(3) 0.124(12) 0.059(10) -0.007(7) 0.046(16) -0.020(16)
C131 0.141(11) 0.107(8) 0.034(4) 0.012(5) 0.026(7) 0.020(8)
C132 0.101(11) 0.133(14) 0.064(8) 0.015(12) 0.031(8) 0.057(13)
C133 0.124(15) 0.16(2) 0.075(12) 0.029(14) 0.022(10) -0.008(13)
C134 0.18(3) 0.135(17) 0.090(13) 0.026(9) 0.077(15) 0.051(16)
C135 0.095(12) 0.127(12) 0.054(6) -0.009(7) 0.017(9) 0.021(10)
C136 0.086(10) 0.162(16) 0.044(6) 0.021(10) 0.018(7) 0.012(11)
C145 0.23(5) 0.17(5) 0.042(18) 0.06(2) -0.05(3) -0.09(4)
C139 0.095(12) 0.127(12) 0.054(6) -0.009(7) 0.017(9) 0.021(10)
C140 0.18(3) 0.135(17) 0.090(13) 0.026(9) 0.077(15) 0.051(16)
C141 0.124(15) 0.16(2) 0.075(12) 0.029(14) 0.022(10) -0.008(13)
C142 0.101(11) 0.133(14) 0.064(8) 0.015(12) 0.031(8) 0.057(13)
C143 0.141(11) 0.107(8) 0.034(4) 0.012(5) 0.026(7) 0.020(8)
C144 0.086(10) 0.162(16) 0.044(6) 0.021(10) 0.018(7) 0.012(11)

loop_
_atom_type_symbol
_atom_type_description
_atom_type_scat_dispersion_real
_atom_type_scat_dispersion_imag
_atom_type_scat_source
C C 0.0033 0.0016 'International Tables Vol C Tables 4.2.6.8 and 6.1.1.4'
H H 0.0000 0.0000 'International Tables Vol C Tables 4.2.6.8 and 6.1.1.4'
N N 0.0061 0.0033 'International Tables Vol C Tables 4.2.6.8 and 6.1.1.4'
Si Si 0.0817 0.0704 'International Tables Vol C Tables 4.2.6.8 and 6.1.1.4'
Cl Cl 0.1484 0.1585 'International Tables Vol C Tables 4.2.6.8 and 6.1.1.4'
Sb Sb -0.5866 1.5461 'International Tables Vol C Tables 4.2.6.8 and 6.1.1.4'

loop_
_geom_angle_atom_site_label_1
_geom_angle_atom_site_label_2
_geom_angle_atom_site_label_3
_geom_angle
N1 Sb1 C25B 98.1(19)
N1 Sb1 C25A 105.5(3)
C25B Sb1 C25A 85(3)
N1 Sb1 Cl1B 104.9(12)
C25B Sb1 Cl1B 90(4)
C25A Sb1 Cl1B 5.0(12)
N1 Sb1 Cl1A 96.36(8)
C25B Sb1 Cl1A 5(3)
C25A Sb1 Cl1A 90.0(2)
Cl1B Sb1 Cl1A 95.0(10)
N1 Si1 C26B 107(2)
N1 Si1 C26A 110.5(7)
C26B Si1 C26A 102(2)
N1 Si1 C27 117.66(15)
C26B Si1 C27 111(2)
C26A Si1 C27 107.7(7)
N1 Si1 Cl2B 111.9(8)
C26B Si1 Cl2B 99(2)
C26A Si1 Cl2B 2.6(15)
C27 Si1 Cl2B 108.5(8)
N1 Si1 Cl2A 107.92(14)
C26B Si1 Cl2A 4(2)
C26A Si1 Cl2A 104.9(7)
C27 Si1 Cl2A 107.36(15)
Cl2B Si1 Cl2A 102.3(8)
Sb1 C25A H25A 109.5
Sb1 C25A H25B 109.5
Sb1 C25A H25C 109.5
Sb1 C25B H25D 109.5
Sb1 C25B H25E 109.5
H25D C25B H25E 109.5
Sb1 C25B H25F 109.5
H25D C25B H25F 109.5
H25E C25B H25F 109.5
Si1 C26A H26A 109.5
Si1 C26A H26B 109.5
H26A C26A H26B 109.5
Si1 C26A H26C 109.5
H26A C26A H26C 109.5
H26B C26A H26C 109.5
Si1 C26B H26D 109.5
Si1 C26B H26E 109.5
H26D C26B H26E 109.5
Si1 C26B H26F 109.5
H26D C26B H26F 109.5
H26E C26B H26F 109.5
C1 N1 Si1 124.1(2)
C1 N1 Sb1 111.6(2)
Si1 N1 Sb1 124.24(14)
C6 C1 C2 118.3(3)
C6 C1 N1 119.9(3)
C2 C1 N1 121.8(3)
C3 C2 C1 118.4(3)
C3 C2 C7 114.9(3)
C1 C2 C7 126.7(3)
C4 C3 C2 122.8(3)
C4 C3 H3 118.6
C2 C3 H3 118.6
C3 C4 C5 118.8(3)
C3 C4 H4 120.6
C5 C4 H4 120.6
C6 C5 C4 120.5(3)
C6 C5 H5 119.7
C4 C5 H5 119.7
C5 C6 C1 120.9(3)
C5 C6 C13 115.9(3)
C1 C6 C13 123.2(3)
C8 C7 C12 119.1(3)
C8 C7 C2 120.2(3)
C12 C7 C2 120.2(3)
C9 C8 C7 119.5(3)
C9 C8 C19 117.1(3)
C7 C8 C19 123.3(3)
C10 C9 C8 122.1(3)
C10 C9 H9 118.9
C8 C9 H9 118.9
C9 C10 C11 117.6(3)
C9 C10 C20 121.2(3)
C11 C10 C20 121.2(3)
C12 C11 C10 122.8(3)
C12 C11 H11 118.6
C10 C11 H11 118.6
C11 C12 C7 118.9(3)
C11 C12 C21 117.9(3)
C7 C12 C21 123.2(3)
C18 C13 C14 119.6(3)
C18 C13 C6 120.8(3)
C14 C13 C6 119.2(3)
C15 C14 C13 119.2(3)
C15 C14 C22 118.6(3)
C13 C14 C22 122.2(3)
C16 C15 C14 121.4(4)
C16 C15 H15 119.3
C14 C15 H15 119.3
C17 C16 C15 118.3(3)
C17 C16 C23 120.7(3)
C15 C16 C23 121.0(4)
C16 C17 C18 122.6(3)
C16 C17 H17 118.7
C18 C17 H17 118.7
C17 C18 C13 118.7(3)
C17 C18 C24 120.1(3)
C13 C18 C24 121.2(3)
C8 C19 H19A 109.5
C8 C19 H19B 109.5
H19A C19 H19B 109.5
C8 C19 H19C 109.5
H19A C19 H19C 109.5
H19B C19 H19C 109.5
C10 C20 H20A 109.5
C10 C20 H20B 109.5
H20A C20 H20B 109.5
C10 C20 H20C 109.5
H20A C20 H20C 109.5
H20B C20 H20C 109.5
C12 C21 H21A 109.5
C12 C21 H21B 109.5
H21A C21 H21B 109.5
C12 C21 H21C 109.5
H21A C21 H21C 109.5
H21B C21 H21C 109.5
C14 C22 H22A 109.5
C14 C22 H22B 109.5
H22A C22 H22B 109.5
C14 C22 H22C 109.5
H22A C22 H22C 109.5
H22B C22 H22C 109.5
C16 C23 H23A 109.5
C16 C23 H23B 109.5
H23A C23 H23B 109.5
C16 C23 H23C 109.5
H23A C23 H23C 109.5
H23B C23 H23C 109.5
C18 C24 H24A 109.5
C18 C24 H24B 109.5
H24A C24 H24B 109.5
C18 C24 H24C 109.5
H24A C24 H24C 109.5
H24B C24 H24C 109.5
N2 Sb2 C52A 103.58(19)
N2 Sb2 C52B 91(4)
C52A Sb2 C52B 97(5)
N2 Sb2 Cl3B 109.9(11)
C52A Sb2 Cl3B 6.8(11)
C52B Sb2 Cl3B 95(5)
N2 Sb2 Cl3A 96.15(8)
C52A Sb2 Cl3A 91.8(2)
C52B Sb2 Cl3A 7(4)
Cl3B Sb2 Cl3A 88.6(12)
N2 Si2 C53 117.31(16)
N2 Si2 C54A 109.9(11)
C53 Si2 C54A 107.1(10)
N2 Si2 C54B 108.7(13)
C53 Si2 C54B 111.3(12)
C54A Si2 C54B 101.3(16)
N2 Si2 Cl4A 109.1(2)
C53 Si2 Cl4A 108.7(2)
C54A Si2 Cl4A 103.9(11)
C54B Si2 Cl4A 3.2(14)
N2 Si2 Cl4B 110.5(3)
C53 Si2 Cl4B 106.8(4)
C54A Si2 Cl4B 0.6(14)
C54B Si2 Cl4B 100.9(13)
Cl4A Si2 Cl4B 103.5(4)
Sb2 C52A H52A 109.5
Sb2 C52A H52B 109.5
Sb2 C52A H52C 109.5
Sb2 C52B H52D 109.5
Sb2 C52B H52E 109.5
H52D C52B H52E 109.5
Sb2 C52B H52F 109.5
H52D C52B H52F 109.5
H52E C52B H52F 109.5
Si2 C54A H54A 109.5
Si2 C54A H54B 109.5
H54A C54A H54B 109.5
Si2 C54A H54C 109.5
H54A C54A H54C 109.5
H54B C54A H54C 109.5
Si2 C54B H54D 109.5
Si2 C54B H54E 109.5
H54D C54B H54E 109.5
Si2 C54B H54F 109.5
H54D C54B H54F 109.5
H54E C54B H54F 109.5
C28 N2 Si2 123.6(2)
C28 N2 Sb2 111.2(2)
Si2 N2 Sb2 125.11(15)
Si1 C27 H27A 109.5
Si1 C27 H27B 109.5
H27A C27 H27B 109.5
Si1 C27 H27C 109.5
H27A C27 H27C 109.5
H27B C27 H27C 109.5
C33 C28 C29 118.6(3)
C33 C28 N2 121.9(3)
C29 C28 N2 119.5(3)
C30 C29 C28 119.8(3)
C30 C29 C34 117.0(3)
C28 C29 C34 123.2(3)
C31 C30 C29 121.2(4)
C31 C30 H30 119.4
C29 C30 H30 119.4
C30 C31 C32 119.5(3)
C30 C31 H31 120.3
C32 C31 H31 120.3
C31 C32 C33 122.2(3)
C31 C32 H32 118.9
C33 C32 H32 118.9
C32 C33 C28 118.6(3)
C32 C33 C40 117.3(3)
C28 C33 C40 124.0(3)
C39 C34 C35 119.2(3)
C39 C34 C29 119.4(3)
C35 C34 C29 121.1(3)
C36 C35 C34 118.9(3)
C36 C35 C46 119.4(3)
C34 C35 C46 121.8(3)
C37 C36 C35 122.7(4)
C37 C36 H36 118.6
C35 C36 H36 118.6
C36 C37 C38 117.9(3)
C36 C37 C47 120.9(4)
C38 C37 C47 121.1(4)
C37 C38 C39 121.8(4)
C37 C38 H38 119.1
C39 C38 H38 119.1
C38 C39 C34 119.4(3)
C38 C39 C48 117.9(3)
C34 C39 C48 122.6(3)
C41 C40 C45 119.6(3)
C41 C40 C33 120.9(3)
C45 C40 C33 119.2(3)
C42 C41 C40 118.3(3)
C42 C41 C49 117.8(3)
C40 C41 C49 123.9(3)
C43 C42 C41 123.4(4)
C43 C42 H42 118.3
C41 C42 H42 118.3
C44 C43 C42 117.0(4)
C44 C43 C50 121.3(4)
C42 C43 C50 121.7(4)
C43 C44 C45 122.4(4)
C43 C44 H44 118.8
C45 C44 H44 118.8
C44 C45 C40 119.1(3)
C44 C45 C51 117.4(3)
C40 C45 C51 123.5(3)
C35 C46 H46A 109.5
C35 C46 H46B 109.5
H46A C46 H46B 109.5
C35 C46 H46C 109.5
H46A C46 H46C 109.5
H46B C46 H46C 109.5
C37 C47 H47A 109.5
C37 C47 H47B 109.5
H47A C47 H47B 109.5
C37 C47 H47C 109.5
H47A C47 H47C 109.5
H47B C47 H47C 109.5
C39 C48 H48A 109.5
C39 C48 H48B 109.5
H48A C48 H48B 109.5
C39 C48 H48C 109.5
H48A C48 H48C 109.5
H48B C48 H48C 109.5
C41 C49 H49A 109.5
C41 C49 H49B 109.5
H49A C49 H49B 109.5
C41 C49 H49C 109.5
H49A C49 H49C 109.5
H49B C49 H49C 109.5
C43 C50 H50A 109.5
C43 C50 H50B 109.5
H50A C50 H50B 109.5
C43 C50 H50C 109.5
H50A C50 H50C 109.5
H50B C50 H50C 109.5
C45 C51 H51A 109.5
C45 C51 H51B 109.5
H51A C51 H51B 109.5
C45 C51 H51C 109.5
H51A C51 H51C 109.5
H51B C51 H51C 109.5
N3 Sb3 C79A 105.8(4)
N3 Sb3 C79B 99(2)
C79A Sb3 C79B 87(4)
N3 Sb3 Cl5B 107.3(15)
C79A Sb3 Cl5B 2.1(19)
C79B Sb3 Cl5B 88(4)
N3 Sb3 Cl5A 96.99(8)
C79A Sb3 Cl5A 91.2(4)
C79B Sb3 Cl5A 4(4)
Cl5B Sb3 Cl5A 92.4(16)
N3 Si3 C80 117.38(16)
N3 Si3 C81A 106.7(10)
C80 Si3 C81A 107.1(11)
N3 Si3 C81B 111.0(11)
C80 Si3 C81B 106.6(10)
C81A Si3 C81B 107.7(14)
N3 Si3 Cl6A 108.8(3)
C80 Si3 Cl6A 110.7(2)
C81A Si3 Cl6A 105.4(10)
C81B Si3 Cl6A 4.2(12)
N3 Si3 Cl6B 109.7(2)
C80 Si3 Cl6B 106.6(3)
C81A Si3 Cl6B 3.5(12)
C81B Si3 Cl6B 104.8(11)
Cl6A Si3 Cl6B 102.6(3)
Sb3 C79A H79A 109.5
Sb3 C79A H79B 109.5
Sb3 C79A H79C 109.5
Sb3 C79B H79D 109.5
Sb3 C79B H79E 109.5
H79D C79B H79E 109.5
Sb3 C79B H79F 109.5
H79D C79B H79F 109.5
H79E C79B H79F 109.5
Si3 C81A H81A 109.5
Si3 C81A H81B 109.5
H81A C81A H81B 109.5
Si3 C81A H81C 109.5
H81A C81A H81C 109.5
H81B C81A H81C 109.5
Si3 C81B H81D 109.5
Si3 C81B H81E 109.5
H81D C81B H81E 109.5
Si3 C81B H81F 109.5
H81D C81B H81F 109.5
H81E C81B H81F 109.5
C55 N3 Si3 124.1(2)
C55 N3 Sb3 110.9(2)
Si3 N3 Sb3 124.97(14)
Si2 C53 H53A 109.5
Si2 C53 H53B 109.5
H53A C53 H53B 109.5
Si2 C53 H53C 109.5
H53A C53 H53C 109.5
H53B C53 H53C 109.5
C56 C55 C60 118.4(3)
C56 C55 N3 119.1(3)
C60 C55 N3 122.5(3)
C57 C56 C55 120.4(3)
C57 C56 C61 115.2(3)
C55 C56 C61 124.4(3)
C58 C57 C56 120.8(4)
C58 C57 H57 119.6
C56 C57 H57 119.6
C59 C58 C57 118.9(3)
C59 C58 H58 120.6
C57 C58 H58 120.6
C58 C59 C60 122.8(3)
C58 C59 H59 118.6
C60 C59 H59 118.6
C59 C60 C55 118.5(3)
C59 C60 C67 114.5(3)
C55 C60 C67 126.9(3)
C66 C61 C62 119.5(3)
C66 C61 C56 119.2(3)
C62 C61 C56 120.9(3)
C63 C62 C61 119.2(3)
C63 C62 C73 119.6(3)
C61 C62 C73 121.2(3)
C62 C63 C64 122.1(3)
C62 C63 H63 118.9
C64 C63 H63 118.9
C65 C64 C63 118.5(3)
C65 C64 C74 121.6(4)
C63 C64 C74 120.0(3)
C64 C65 C66 121.4(4)
C64 C65 H65 119.3
C66 C65 H65 119.3
C61 C66 C65 119.3(3)
C61 C66 C75 122.2(3)
C65 C66 C75 118.5(3)
C72 C67 C68 119.2(3)
C72 C67 C60 119.6(3)
C68 C67 C60 120.2(3)
C69 C68 C67 119.5(3)
C69 C68 C76 117.7(3)
C67 C68 C76 122.8(3)
C70 C69 C68 122.4(4)
C70 C69 H69 118.8
C68 C69 H69 118.8
C69 C70 C71 117.6(4)
C69 C70 C77 121.7(4)
C71 C70 C77 120.6(4)
C70 C71 C72 122.4(4)
C70 C71 H71 118.8
C72 C71 H71 118.8
C67 C72 C71 118.8(3)
C67 C72 C78 123.6(3)
C71 C72 C78 117.6(3)
C62 C73 H73A 109.5
C62 C73 H73B 109.5
H73A C73 H73B 109.5
C62 C73 H73C 109.5
H73A C73 H73C 109.5
H73B C73 H73C 109.5
C64 C74 H74A 109.5
C64 C74 H74B 109.5
H74A C74 H74B 109.5
C64 C74 H74C 109.5
H74A C74 H74C 109.5
H74B C74 H74C 109.5
C66 C75 H75A 109.5
C66 C75 H75B 109.5
H75A C75 H75B 109.5
C66 C75 H75C 109.5
H75A C75 H75C 109.5
H75B C75 H75C 109.5
C68 C76 H76A 109.5
C68 C76 H76B 109.5
H76A C76 H76B 109.5
C68 C76 H76C 109.5
H76A C76 H76C 109.5
H76B C76 H76C 109.5
C70 C77 H77A 109.5
C70 C77 H77B 109.5
H77A C77 H77B 109.5
C70 C77 H77C 109.5
H77A C77 H77C 109.5
H77B C77 H77C 109.5
C72 C78 H78A 109.5
C72 C78 H78B 109.5
H78A C78 H78B 109.5
C72 C78 H78C 109.5
H78A C78 H78C 109.5
H78B C78 H78C 109.5
N4 Sb4 C106 104.90(19)
N4 Sb4 C137 89(4)
C106 Sb4 C137 94(5)
N4 Sb4 Cl7B 99.1(13)
C106 Sb4 Cl7B 7.3(13)
C137 Sb4 Cl7B 90(5)
N4 Sb4 Cl7A 97.26(8)
C106 Sb4 Cl7A 91.11(19)
C137 Sb4 Cl7A 8(4)
Cl7B Sb4 Cl7A 87.5(13)
N4 Si4 C138 110(2)
N4 Si4 C107 110.6(8)
C138 Si4 C107 101.6(19)
N4 Si4 C108 116.78(15)
C138 Si4 C108 110(2)
C107 Si4 C108 106.5(7)
N4 Si4 Cl8B 110.9(8)
C138 Si4 Cl8B 99(2)
C107 Si4 Cl8B 2.9(15)
C108 Si4 Cl8B 108.6(8)
N4 Si4 Cl8A 108.31(13)
C138 Si4 Cl8A 5.1(19)
C107 Si4 Cl8A 106.6(7)
C108 Si4 Cl8A 107.50(15)
Cl8B Si4 Cl8A 103.9(8)
Sb4 C106 H10A 109.5
Sb4 C106 H10B 109.5
Sb4 C106 H10C 109.5
Sb4 C137 H13A 109.5
Sb4 C137 H13B 109.5
H13A C137 H13B 109.5
Sb4 C137 H13C 109.5
H13A C137 H13C 109.5
H13B C137 H13C 109.5
Si4 C107 H10D 109.5
Si4 C107 H10E 109.5
H10D C107 H10E 109.5
Si4 C107 H10F 109.5
H10D C107 H10F 109.5
H10E C107 H10F 109.5
Si4 C138 H18A 109.5
Si4 C138 H18B 109.5
H18A C138 H18B 109.5
Si4 C138 H18C 109.5
H18A C138 H18C 109.5
H18B C138 H18C 109.5
C82 N4 Si4 125.2(2)
C82 N4 Sb4 110.7(2)
Si4 N4 Sb4 124.04(14)
Si3 C80 H80A 109.5
Si3 C80 H80B 109.5
H80A C80 H80B 109.5
Si3 C80 H80C 109.5
H80A C80 H80C 109.5
H80B C80 H80C 109.5
C83 C82 C87 118.2(3)
C83 C82 N4 119.2(3)
C87 C82 N4 122.6(3)
C84 C83 C82 120.2(3)
C84 C83 C88 117.1(3)
C82 C83 C88 122.7(3)
C85 C84 C83 121.4(3)
C85 C84 H84 119.3
C83 C84 H84 119.3
C84 C85 C86 118.9(3)
C84 C85 H85 120.5
C86 C85 H85 120.5
C85 C86 C87 122.4(3)
C85 C86 H86 118.8
C87 C86 H86 118.8
C86 C87 C82 118.9(3)
C86 C87 C94 115.9(3)
C82 C87 C94 125.2(3)
C93 C88 C89 118.9(3)
C93 C88 C83 119.8(3)
C89 C88 C83 120.9(3)
C90 C89 C88 119.2(3)
C90 C89 C100 119.2(3)
C88 C89 C100 121.5(3)
C91 C90 C89 122.7(3)
C91 C90 H90 118.7
C89 C90 H90 118.7
C90 C91 C92 118.2(3)
C90 C91 C101 121.3(4)
C92 C91 C101 120.5(4)
C91 C92 C93 121.5(4)
C91 C92 H92 119.2
C93 C92 H92 119.2
C92 C93 C88 119.3(3)
C92 C93 C102 118.2(3)
C88 C93 C102 122.5(3)
C95 C94 C99 119.3(3)
C95 C94 C87 120.4(3)
C99 C94 C87 119.8(3)
C96 C95 C94 119.7(3)
C96 C95 C103 117.8(3)
C94 C95 C103 122.5(3)
C97 C96 C95 122.3(4)
C97 C96 H96 118.8
C95 C96 H96 118.8
C96 C97 C98 117.5(3)
C96 C97 C104 122.3(4)
C98 C97 C104 120.1(4)
C97 C98 C99 122.6(4)
C97 C98 H98 118.7
C99 C98 H98 118.7
C98 C99 C94 118.6(3)
C98 C99 C105 117.9(3)
C94 C99 C105 123.5(3)
C89 C100 H10G 109.5
C89 C100 H10H 109.5
H10G C100 H10H 109.5
C89 C100 H10I 109.5
H10G C100 H10I 109.5
H10H C100 H10I 109.5
C91 C101 H10J 109.5
C91 C101 H10K 109.5
H10J C101 H10K 109.5
C91 C101 H10L 109.5
H10J C101 H10L 109.5
H10K C101 H10L 109.5
C93 C102 H10M 109.5
C93 C102 H10N 109.5
H10M C102 H10N 109.5
C93 C102 H10O 109.5
H10M C102 H10O 109.5
H10N C102 H10O 109.5
C95 C103 H10P 109.5
C95 C103 H10Q 109.5
H10P C103 H10Q 109.5
C95 C103 H10R 109.5
H10P C103 H10R 109.5
H10Q C103 H10R 109.5
C97 C104 H10S 109.5
C97 C104 H10T 109.5
H10S C104 H10T 109.5
C97 C104 H10U 109.5
H10S C104 H10U 109.5
H10T C104 H10U 109.5
C99 C105 H10V 109.5
C99 C105 H10W 109.5
H10V C105 H10W 109.5
C99 C105 H10X 109.5
H10V C105 H10X 109.5
H10W C105 H10X 109.5
Si4 C108 H10Y 109.5
Si4 C108 H10Z 109.5
H10Y C108 H10Z 109.5
Si4 C108 H10 109.5
H10Y C108 H10 109.5
H10Z C108 H10 109.5
C110 C109 H11B 109.5
C110 C109 H11C 109.5
H11B C109 H11C 109.5
C110 C109 H11D 109.5
H11B C109 H11D 109.5
H11C C109 H11D 109.5
C111 C110 C115 120.0
C111 C110 C109 112.2(9)
C115 C110 C109 127.8(9)
C112 C111 C110 120.0
C112 C111 H111 120.0
C110 C111 H111 120.0
C111 C112 C113 120.0
C111 C112 H112 120.0
C113 C112 H112 120.0
C112 C113 C114 120.0
C112 C113 H113 120.0
C114 C113 H113 120.0
C115 C114 C113 120.0
C115 C114 H114 120.0
C113 C114 H114 120.0
C114 C115 C110 120.0
C114 C115 H115 120.0
C110 C115 H115 120.0
C117 C116 H11E 109.5
C117 C116 H11F 109.5
H11E C116 H11F 109.5
C117 C116 H11G 109.5
H11E C116 H11G 109.5
H11F C116 H11G 109.5
C122 C117 C118 120.0
C122 C117 C116 124.3(18)
C118 C117 C116 115.6(18)
C117 C122 C121 120.0
C117 C122 H122 120.0
C121 C122 H122 120.0
C122 C121 C120 120.0
C122 C121 H121 120.0
C120 C121 H121 120.0
C119 C120 C121 120.0
C119 C120 H120 120.0
C121 C120 H120 120.0
C120 C119 C118 120.0
C120 C119 H119 120.0
C118 C119 H119 120.0
C119 C118 C117 120.0
C119 C118 H118 120.0
C117 C118 H118 120.0
C124 C123 H12A 109.5
C124 C123 H12B 109.5
H12A C123 H12B 109.5
C124 C123 H12C 109.5
H12A C123 H12C 109.5
H12B C123 H12C 109.5
C125 C124 C129 120.0
C125 C124 C123 116.5(16)
C129 C124 C123 123.5(16)
C124 C125 C126 120.0
C124 C125 H125 120.0
C126 C125 H125 120.0
C125 C126 C127 120.0
C125 C126 H126 120.0
C127 C126 H126 120.0
C126 C127 C128 120.0
C126 C127 H127 120.0
C128 C127 H127 120.0
C129 C128 C127 120.0
C129 C128 H128 120.0
C127 C128 H128 120.0
C128 C129 C124 120.0
C128 C129 H129 120.0
C124 C129 H129 120.0
C131 C130 H13D 109.5
C131 C130 H13E 109.5
H13D C130 H13E 109.5
C131 C130 H13F 109.5
H13D C130 H13F 109.5
H13E C130 H13F 109.5
C132 C131 C136 120.0
C132 C131 C130 117.4(19)
C136 C131 C130 122.5(19)
C131 C132 C133 120.0
C131 C132 H132 120.0
C133 C132 H132 120.0
C132 C133 C134 120.0
C132 C133 H133 120.0
C134 C133 H133 120.0
C133 C134 C135 120.0
C133 C134 H134 120.0
C135 C134 H134 120.0
C136 C135 C134 120.0
C136 C135 H135 120.0
C134 C135 H135 120.0
C135 C136 C131 120.0
C135 C136 H136 120.0
C131 C136 H136 120.0
C143 C145 H14A 109.5
C143 C145 H14B 109.5
H14A C145 H14B 109.5
C143 C145 H14C 109.5
H14A C145 H14C 109.5
H14B C145 H14C 109.5
C140 C139 C144 120.0
C140 C139 H139 120.0
C144 C139 H139 120.0
C139 C140 C141 120.0
C139 C140 H140 120.0
C141 C140 H140 120.0
C142 C141 C140 120.0
C142 C141 H141 120.0
C140 C141 H141 120.0
C143 C142 C141 120.0
C143 C142 H142 120.0
C141 C142 H142 120.0
C142 C143 C144 120.0
C142 C143 C145 116.1(18)
C144 C143 C145 123.4(18)
C143 C144 C139 120.0
C143 C144 H144 120.0
C139 C144 H144 120.0

loop_
_geom_bond_atom_site_label_1
_geom_bond_atom_site_label_2
_geom_bond_distance
Sb1 N1 2.065(3)
Sb1 C25B 2.1501(12)
Sb1 C25A 2.159(5)
Sb1 Cl1B 2.397(18)
Sb1 Cl1A 2.4079(7)
Si1 N1 1.741(3)
Si1 C26B 1.837(18)
Si1 C26A 1.838(11)
Si1 C27 1.849(3)
Si1 Cl2B 2.023(13)
Si1 Cl2A 2.0557(17)
C25A H25A 0.9800
C25A H25B 0.9800
C25A H25C 0.9800
C25B H25D 0.9800
C25B H25E 0.9800
C25B H25F 0.9800
C26A H26A 0.9800
C26A H26B 0.9800
C26A H26C 0.9800
C26B H26D 0.9800
C26B H26E 0.9800
C26B H26F 0.9800
N1 C1 1.438(4)
C1 C6 1.412(4)
C1 C2 1.416(4)
C2 C3 1.399(5)
C2 C7 1.498(4)
C3 C4 1.370(5)
C3 H3 0.9500
C4 C5 1.388(5)
C4 H4 0.9500
C5 C6 1.386(5)
C5 H5 0.9500
C6 C13 1.510(4)
C7 C8 1.405(4)
C7 C12 1.411(4)
C8 C9 1.391(5)
C8 C19 1.510(4)
C9 C10 1.382(5)
C9 H9 0.9500
C10 C11 1.386(5)
C10 C20 1.507(5)
C11 C12 1.386(5)
C11 H11 0.9500
C12 C21 1.515(5)
C13 C18 1.407(4)
C13 C14 1.411(5)
C14 C15 1.399(5)
C14 C22 1.517(5)
C15 C16 1.388(5)
C15 H15 0.9500
C16 C17 1.381(5)
C16 C23 1.511(5)
C17 C18 1.391(5)
C17 H17 0.9500
C18 C24 1.501(5)
C19 H19A 0.9800
C19 H19B 0.9800
C19 H19C 0.9800
C20 H20A 0.9800
C20 H20B 0.9800
C20 H20C 0.9800
C21 H21A 0.9800
C21 H21B 0.9800
C21 H21C 0.9800
C22 H22A 0.9800
C22 H22B 0.9800
C22 H22C 0.9800
C23 H23A 0.9800
C23 H23B 0.9800
C23 H23C 0.9800
C24 H24A 0.9800
C24 H24B 0.9800
C24 H24C 0.9800
Sb2 N2 2.067(3)
Sb2 C52A 2.137(5)
Sb2 C52B 2.14(2)
Sb2 Cl3B 2.391(19)
Sb2 Cl3A 2.4067(10)
Si2 N2 1.740(3)
Si2 C53 1.857(4)
Si2 C54A 1.862(15)
Si2 C54B 1.870(17)
Si2 Cl4A 2.014(4)
Si2 Cl4B 2.020(6)
C52A H52A 0.9800
C52A H52B 0.9800
C52A H52C 0.9800
C52B H52D 0.9800
C52B H52E 0.9800
C52B H52F 0.9800
C54A H54A 0.9800
C54A H54B 0.9800
C54A H54C 0.9800
C54B H54D 0.9800
C54B H54E 0.9800
C54B H54F 0.9800
N2 C28 1.441(4)
C27 H27A 0.9800
C27 H27B 0.9800
C27 H27C 0.9800
C28 C33 1.419(4)
C28 C29 1.421(5)
C29 C30 1.396(5)
C29 C34 1.492(5)
C30 C31 1.371(5)
C30 H30 0.9500
C31 C32 1.375(5)
C31 H31 0.9500
C32 C33 1.401(5)
C32 H32 0.9500
C33 C40 1.497(5)
C34 C39 1.401(5)
C34 C35 1.410(5)
C35 C36 1.393(5)
C35 C46 1.495(5)
C36 C37 1.370(5)
C36 H36 0.9500
C37 C38 1.390(5)
C37 C47 1.517(5)
C38 C39 1.395(5)
C38 H38 0.9500
C39 C48 1.518(5)
C40 C41 1.399(5)
C40 C45 1.405(5)
C41 C42 1.390(5)
C41 C49 1.500(5)
C42 C43 1.388(5)
C42 H42 0.9500
C43 C44 1.375(5)
C43 C50 1.506(5)
C44 C45 1.398(5)
C44 H44 0.9500
C45 C51 1.508(5)
C46 H46A 0.9800
C46 H46B 0.9800
C46 H46C 0.9800
C47 H47A 0.9800
C47 H47B 0.9800
C47 H47C 0.9800
C48 H48A 0.9800
C48 H48B 0.9800
C48 H48C 0.9800
C49 H49A 0.9800
C49 H49B 0.9800
C49 H49C 0.9800
C50 H50A 0.9800
C50 H50B 0.9800
C50 H50C 0.9800
C51 H51A 0.9800
C51 H51B 0.9800
C51 H51C 0.9800
Sb3 N3 2.072(3)
Sb3 C79A 2.149(5)
Sb3 C79B 2.1500(10)
Sb3 Cl5B 2.400(19)
Sb3 Cl5A 2.4045(7)
Si3 N3 1.740(3)
Si3 C80 1.842(4)
Si3 C81A 1.870(15)
Si3 C81B 1.878(16)
Si3 Cl6A 2.022(4)
Si3 Cl6B 2.030(4)
C79A H79A 0.9800
C79A H79B 0.9800
C79A H79C 0.9800
C79B H79D 0.9800
C79B H79E 0.9800
C79B H79F 0.9800
C81A H81A 0.9800
C81A H81B 0.9800
C81A H81C 0.9800
C81B H81D 0.9800
C81B H81E 0.9800
C81B H81F 0.9800
N3 C55 1.442(4)
C53 H53A 0.9800
C53 H53B 0.9800
C53 H53C 0.9800
C55 C56 1.413(5)
C55 C60 1.416(4)
C56 C57 1.391(5)
C56 C61 1.502(5)
C57 C58 1.386(5)
C57 H57 0.9500
C58 C59 1.366(5)
C58 H58 0.9500
C59 C60 1.397(5)
C59 H59 0.9500
C60 C67 1.501(5)
C61 C66 1.403(5)
C61 C62 1.409(5)
C62 C63 1.388(5)
C62 C73 1.500(5)
C63 C64 1.388(5)
C63 H63 0.9500
C64 C65 1.383(5)
C64 C74 1.504(5)
C65 C66 1.408(5)
C65 H65 0.9500
C66 C75 1.523(5)
C67 C72 1.399(5)
C67 C68 1.403(5)
C68 C69 1.388(5)
C68 C76 1.511(5)
C69 C70 1.378(5)
C69 H69 0.9500
C70 C71 1.378(6)
C70 C77 1.517(6)
C71 C72 1.405(5)
C71 H71 0.9500
C72 C78 1.507(5)
C73 H73A 0.9800
C73 H73B 0.9800
C73 H73C 0.9800
C74 H74A 0.9800
C74 H74B 0.9800
C74 H74C 0.9800
C75 H75A 0.9800
C75 H75B 0.9800
C75 H75C 0.9800
C76 H76A 0.9800
C76 H76B 0.9800
C76 H76C 0.9800
C77 H77A 0.9800
C77 H77B 0.9800
C77 H77C 0.9800
C78 H78A 0.9800
C78 H78B 0.9800
C78 H78C 0.9800
Sb4 N4 2.068(3)
Sb4 C106 2.151(5)
Sb4 C137 2.16(2)
Sb4 Cl7B 2.391(19)
Sb4 Cl7A 2.4074(10)
Si4 N4 1.744(3)
Si4 C138 1.830(18)
Si4 C107 1.844(11)
Si4 C108 1.847(3)
Si4 Cl8B 2.014(13)
Si4 Cl8A 2.0531(18)
C106 H10A 0.9800
C106 H10B 0.9800
C106 H10C 0.9800
C137 H13A 0.9800
C137 H13B 0.9800
C137 H13C 0.9800
C107 H10D 0.9800
C107 H10E 0.9800
C107 H10F 0.9800
C138 H18A 0.9800
C138 H18B 0.9800
C138 H18C 0.9800
N4 C82 1.436(4)
C80 H80A 0.9800
C80 H80B 0.9800
C80 H80C 0.9800
C82 C83 1.415(4)
C82 C87 1.419(4)
C83 C84 1.389(5)
C83 C88 1.501(4)
C84 C85 1.366(5)
C84 H84 0.9500
C85 C86 1.382(5)
C85 H85 0.9500
C86 C87 1.384(5)
C86 H86 0.9500
C87 C94 1.504(5)
C88 C93 1.409(5)
C88 C89 1.413(5)
C89 C90 1.387(5)
C89 C100 1.493(5)
C90 C91 1.377(5)
C90 H90 0.9500
C91 C92 1.387(5)
C91 C101 1.511(5)
C92 C93 1.404(5)
C92 H92 0.9500
C93 C102 1.508(5)
C94 C95 1.400(5)
C94 C99 1.415(5)
C95 C96 1.392(5)
C95 C103 1.504(5)
C96 C97 1.382(5)
C96 H96 0.9500
C97 C98 1.389(5)
C97 C104 1.506(5)
C98 C99 1.398(5)
C98 H98 0.9500
C99 C105 1.505(5)
C100 H10G 0.9800
C100 H10H 0.9800
C100 H10I 0.9800
C101 H10J 0.9800
C101 H10K 0.9800
C101 H10L 0.9800
C102 H10M 0.9800
C102 H10N 0.9800
C102 H10O 0.9800
C103 H10P 0.9800
C103 H10Q 0.9800
C103 H10R 0.9800
C104 H10S 0.9800
C104 H10T 0.9800
C104 H10U 0.9800
C105 H10V 0.9800
C105 H10W 0.9800
C105 H10X 0.9800
C108 H10Y 0.9800
C108 H10Z 0.9800
C108 H10 0.9800
C109 C110 1.482(10)
C109 H11B 0.9800
C109 H11C 0.9800
C109 H11D 0.9800
C110 C111 1.3900
C110 C115 1.3900
C111 C112 1.3900
C111 H111 0.9500
C112 C113 1.3900
C112 H112 0.9500
C113 C114 1.3900
C113 H113 0.9500
C114 C115 1.3900
C114 H114 0.9500
C115 H115 0.9500
C116 C117 1.445(16)
C116 H11E 0.9800
C116 H11F 0.9800
C116 H11G 0.9800
C117 C122 1.3900
C117 C118 1.3900
C122 C121 1.3900
C122 H122 0.9500
C121 C120 1.3900
C121 H121 0.9500
C120 C119 1.3900
C120 H120 0.9500
C119 C118 1.3900
C119 H119 0.9500
C118 H118 0.9500
C123 C124 1.492(14)
C123 H12A 0.9800
C123 H12B 0.9800
C123 H12C 0.9800
C124 C125 1.3900
C124 C129 1.3900
C125 C126 1.3900
C125 H125 0.9500
C126 C127 1.3900
C126 H126 0.9500
C127 C128 1.3900
C127 H127 0.9500
C128 C129 1.3900
C128 H128 0.9500
C129 H129 0.9500
C130 C131 1.482(15)
C130 H13D 0.9800
C130 H13E 0.9800
C130 H13F 0.9800
C131 C132 1.3900
C131 C136 1.3900
C132 C133 1.3900
C132 H132 0.9500
C133 C134 1.3900
C133 H133 0.9500
C134 C135 1.3900
C134 H134 0.9500
C135 C136 1.3900
C135 H135 0.9500
C136 H136 0.9500
C145 C143 1.474(15)
C145 H14A 0.9800
C145 H14B 0.9800
C145 H14C 0.9800
C139 C140 1.3900
C139 C144 1.3900
C139 H139 0.9500
C140 C141 1.3900
C140 H140 0.9500
C141 C142 1.3900
C141 H141 0.9500
C142 C143 1.3900
C142 H142 0.9500
C143 C144 1.3900
C144 H144 0.9500

loop_
_geom_torsion_atom_site_label_1
_geom_torsion_atom_site_label_2
_geom_torsion_atom_site_label_3
_geom_torsion_atom_site_label_4
_geom_torsion
C26B Si1 N1 C1 -30(2)
C26A Si1 N1 C1 -139.7(8)
C27 Si1 N1 C1 96.1(3)
Cl2B Si1 N1 C1 -137.3(8)
Cl2A Si1 N1 C1 -25.5(3)
C26B Si1 N1 Sb1 151(2)
C26A Si1 N1 Sb1 41.0(8)
C27 Si1 N1 Sb1 -83.2(2)
Cl2B Si1 N1 Sb1 43.4(8)
Cl2A Si1 N1 Sb1 155.19(15)
C25B Sb1 N1 C1 -147(3)
C25A Sb1 N1 C1 126.1(3)
Cl1B Sb1 N1 C1 121.0(11)
Cl1A Sb1 N1 C1 -142.07(19)
C25B Sb1 N1 Si1 32(3)
C25A Sb1 N1 Si1 -54.5(3)
Cl1B Sb1 N1 Si1 -59.6(11)
Cl1A Sb1 N1 Si1 37.34(16)
Si1 N1 C1 C6 125.8(3)
Sb1 N1 C1 C6 -54.8(3)
Si1 N1 C1 C2 -54.9(4)
Sb1 N1 C1 C2 124.6(3)
C6 C1 C2 C3 -6.4(5)
N1 C1 C2 C3 174.2(3)
C6 C1 C2 C7 169.8(3)
N1 C1 C2 C7 -9.6(5)
C1 C2 C3 C4 2.5(5)
C7 C2 C3 C4 -174.2(3)
C2 C3 C4 C5 2.8(6)
C3 C4 C5 C6 -4.0(6)
C4 C5 C6 C1 -0.1(5)
C4 C5 C6 C13 178.4(3)
C2 C1 C6 C5 5.3(5)
N1 C1 C6 C5 -175.3(3)
C2 C1 C6 C13 -173.0(3)
N1 C1 C6 C13 6.4(5)
C3 C2 C7 C8 113.2(3)
C1 C2 C7 C8 -63.0(4)
C3 C2 C7 C12 -58.4(4)
C1 C2 C7 C12 125.3(4)
C12 C7 C8 C9 -2.7(5)
C2 C7 C8 C9 -174.5(3)
C12 C7 C8 C19 174.5(3)
C2 C7 C8 C19 2.7(5)
C7 C8 C9 C10 2.2(5)
C19 C8 C9 C10 -175.2(3)
C8 C9 C10 C11 -0.3(5)
C8 C9 C10 C20 178.1(3)
C9 C10 C11 C12 -1.0(5)
C20 C10 C11 C12 -179.5(3)
C10 C11 C12 C7 0.5(5)
C10 C11 C12 C21 179.5(3)
C8 C7 C12 C11 1.4(5)
C2 C7 C12 C11 173.2(3)
C8 C7 C12 C21 -177.6(3)
C2 C7 C12 C21 -5.8(5)
C5 C6 C13 C18 99.6(4)
C1 C6 C13 C18 -82.0(4)
C5 C6 C13 C14 -73.2(4)
C1 C6 C13 C14 105.1(4)
C18 C13 C14 C15 4.2(5)
C6 C13 C14 C15 177.1(3)
C18 C13 C14 C22 -173.5(3)
C6 C13 C14 C22 -0.5(5)
C13 C14 C15 C16 -1.9(5)
C22 C14 C15 C16 175.8(3)
C14 C15 C16 C17 -1.5(5)
C14 C15 C16 C23 178.2(3)
C15 C16 C17 C18 2.8(5)
C23 C16 C17 C18 -177.0(3)
C16 C17 C18 C13 -0.6(5)
C16 C17 C18 C24 -179.9(3)
C14 C13 C18 C17 -3.0(5)
C6 C13 C18 C17 -175.8(3)
C14 C13 C18 C24 176.4(3)
C6 C13 C18 C24 3.5(5)
C53 Si2 N2 C28 -101.0(3)
C54A Si2 N2 C28 136.5(11)
C54B Si2 N2 C28 26.4(13)
Cl4A Si2 N2 C28 23.1(3)
Cl4B Si2 N2 C28 136.3(4)
C53 Si2 N2 Sb2 76.4(2)
C54A Si2 N2 Sb2 -46.1(11)
C54B Si2 N2 Sb2 -156.2(13)
Cl4A Si2 N2 Sb2 -159.5(2)
Cl4B Si2 N2 Sb2 -46.3(4)
C52A Sb2 N2 C28 -125.5(3)
C52B Sb2 N2 C28 136(5)
Cl3B Sb2 N2 C28 -128.2(13)
Cl3A Sb2 N2 C28 141.1(2)
C52A Sb2 N2 Si2 56.8(3)
C52B Sb2 N2 Si2 -41(5)
Cl3B Sb2 N2 Si2 54.1(13)
Cl3A Sb2 N2 Si2 -36.60(17)
Si2 N2 C28 C33 56.3(4)
Sb2 N2 C28 C33 -121.4(3)
Si2 N2 C28 C29 -124.7(3)
Sb2 N2 C28 C29 57.6(3)
C33 C28 C29 C30 -3.8(5)
N2 C28 C29 C30 177.1(3)
C33 C28 C29 C34 173.7(3)
N2 C28 C29 C34 -5.3(5)
C28 C29 C30 C31 0.5(6)
C34 C29 C30 C31 -177.2(3)
C29 C30 C31 C32 2.5(6)
C30 C31 C32 C33 -2.2(6)
C31 C32 C33 C28 -1.2(6)
C31 C32 C33 C40 175.4(3)
C29 C28 C33 C32 4.2(5)
N2 C28 C33 C32 -176.8(3)
C29 C28 C33 C40 -172.2(3)
N2 C28 C33 C40 6.8(5)
C30 C29 C34 C39 71.6(4)
C28 C29 C34 C39 -106.0(4)
C30 C29 C34 C35 -101.7(4)
C28 C29 C34 C35 80.7(4)
C39 C34 C35 C36 2.3(5)
C29 C34 C35 C36 175.6(3)
C39 C34 C35 C46 -177.1(3)
C29 C34 C35 C46 -3.8(5)
C34 C35 C36 C37 -0.4(5)
C46 C35 C36 C37 179.0(3)
C35 C36 C37 C38 -0.2(5)
C35 C36 C37 C47 -179.2(3)
C36 C37 C38 C39 -1.2(5)
C47 C37 C38 C39 177.8(3)
C37 C38 C39 C34 3.1(5)
C37 C38 C39 C48 -175.6(3)
C35 C34 C39 C38 -3.7(5)
C29 C34 C39 C38 -177.1(3)
C35 C34 C39 C48 175.0(3)
C29 C34 C39 C48 1.5(5)
C32 C33 C40 C41 63.1(4)
C28 C33 C40 C41 -120.4(4)
C32 C33 C40 C45 -109.9(4)
C28 C33 C40 C45 66.5(4)
C45 C40 C41 C42 -5.9(5)
C33 C40 C41 C42 -178.9(3)
C45 C40 C41 C49 173.5(3)
C33 C40 C41 C49 0.5(5)
C40 C41 C42 C43 2.6(5)
C49 C41 C42 C43 -176.8(3)
C41 C42 C43 C44 1.4(5)
C41 C42 C43 C50 -179.3(4)
C42 C43 C44 C45 -2.2(5)
C50 C43 C44 C45 178.5(3)
C43 C44 C45 C40 -1.0(5)
C43 C44 C45 C51 177.1(3)
C41 C40 C45 C44 5.2(5)
C33 C40 C45 C44 178.3(3)
C41 C40 C45 C51 -172.8(3)
C33 C40 C45 C51 0.3(5)
C80 Si3 N3 C55 98.3(3)
C81A Si3 N3 C55 -141.6(11)
C81B Si3 N3 C55 -24.5(11)
Cl6A Si3 N3 C55 -28.3(3)
Cl6B Si3 N3 C55 -139.8(3)
C80 Si3 N3 Sb3 -79.8(2)
C81A Si3 N3 Sb3 40.3(11)
C81B Si3 N3 Sb3 157.4(11)
Cl6A Si3 N3 Sb3 153.6(3)
Cl6B Si3 N3 Sb3 42.1(3)
C79A Sb3 N3 C55 125.2(4)
C79B Sb3 N3 C55 -145(4)
Cl5B Sb3 N3 C55 123.7(17)
Cl5A Sb3 N3 C55 -141.6(2)
C79A Sb3 N3 Si3 -56.5(4)
C79B Sb3 N3 Si3 33(4)
Cl5B Sb3 N3 Si3 -58.0(17)
Cl5A Sb3 N3 Si3 36.76(17)
Si3 N3 C55 C56 127.6(3)
Sb3 N3 C55 C56 -54.1(3)
Si3 N3 C55 C60 -53.6(4)
Sb3 N3 C55 C60 124.7(3)
C60 C55 C56 C57 4.6(5)
N3 C55 C56 C57 -176.6(3)
C60 C55 C56 C61 -174.0(3)
N3 C55 C56 C61 4.8(5)
C55 C56 C57 C58 0.0(5)
C61 C56 C57 C58 178.8(3)
C56 C57 C58 C59 -3.1(5)
C57 C58 C59 C60 1.5(6)
C58 C59 C60 C55 3.1(5)
C58 C59 C60 C67 -174.3(3)
C56 C55 C60 C59 -6.1(5)
N3 C55 C60 C59 175.1(3)
C56 C55 C60 C67 171.1(3)
N3 C55 C60 C67 -7.8(5)
C57 C56 C61 C66 -71.4(4)
C55 C56 C61 C66 107.3(4)
C57 C56 C61 C62 101.3(4)
C55 C56 C61 C62 -80.0(4)
C66 C61 C62 C63 -2.3(5)
C56 C61 C62 C63 -174.9(3)
C66 C61 C62 C73 177.0(3)
C56 C61 C62 C73 4.3(5)
C61 C62 C63 C64 -0.8(5)
C73 C62 C63 C64 179.9(4)
C62 C63 C64 C65 2.4(5)
C62 C63 C64 C74 -177.3(3)
C63 C64 C65 C66 -0.9(5)
C74 C64 C65 C66 178.8(3)
C62 C61 C66 C65 3.7(5)
C56 C61 C66 C65 176.5(3)
C62 C61 C66 C75 -175.1(3)
C56 C61 C66 C75 -2.3(5)
C64 C65 C66 C61 -2.1(5)
C64 C65 C66 C75 176.7(3)
C59 C60 C67 C72 -57.3(4)
C55 C60 C67 C72 125.5(4)
C59 C60 C67 C68 111.8(4)
C55 C60 C67 C68 -65.4(5)
C72 C67 C68 C69 -2.1(5)
C60 C67 C68 C69 -171.2(3)
C72 C67 C68 C76 175.0(3)
C60 C67 C68 C76 5.8(5)
C67 C68 C69 C70 1.0(6)
C76 C68 C69 C70 -176.2(3)
C68 C69 C70 C71 0.1(6)
C68 C69 C70 C77 178.5(4)
C69 C70 C71 C72 0.0(6)
C77 C70 C71 C72 -178.5(4)
C68 C67 C72 C71 2.1(5)
C60 C67 C72 C71 171.3(3)
C68 C67 C72 C78 -177.8(3)
C60 C67 C72 C78 -8.6(5)
C70 C71 C72 C67 -1.0(6)
C70 C71 C72 C78 178.9(3)
C138 Si4 N4 C82 29.8(19)
C107 Si4 N4 C82 141.3(8)
C108 Si4 N4 C82 -96.7(3)
Cl8B Si4 N4 C82 138.2(8)
Cl8A Si4 N4 C82 24.7(3)
C138 Si4 N4 Sb4 -153.1(19)
C107 Si4 N4 Sb4 -41.6(8)
C108 Si4 N4 Sb4 80.4(2)
Cl8B Si4 N4 Sb4 -44.7(8)
Cl8A Si4 N4 Sb4 -158.16(14)
C106 Sb4 N4 C82 -125.9(3)
C137 Sb4 N4 C82 140(5)
Cl7B Sb4 N4 C82 -130.4(13)
Cl7A Sb4 N4 C82 141.04(19)
C106 Sb4 N4 Si4 56.7(2)
C137 Sb4 N4 Si4 -37(5)
Cl7B Sb4 N4 Si4 52.2(13)
Cl7A Sb4 N4 Si4 -36.42(16)
Si4 N4 C82 C83 -125.0(3)
Sb4 N4 C82 C83 57.5(3)
Si4 N4 C82 C87 55.3(4)
Sb4 N4 C82 C87 -122.1(3)
C87 C82 C83 C84 -2.2(5)
N4 C82 C83 C84 178.2(3)
C87 C82 C83 C88 176.4(3)
N4 C82 C83 C88 -3.3(5)
C82 C83 C84 C85 -0.1(5)
C88 C83 C84 C85 -178.8(3)
C83 C84 C85 C86 1.5(6)
C84 C85 C86 C87 -0.7(6)
C85 C86 C87 C82 -1.6(5)
C85 C86 C87 C94 176.1(3)
C83 C82 C87 C86 3.0(5)
N4 C82 C87 C86 -177.3(3)
C83 C82 C87 C94 -174.5(3)
N4 C82 C87 C94 5.2(5)
C84 C83 C88 C93 70.9(4)
C82 C83 C88 C93 -107.7(4)
C84 C83 C88 C89 -102.1(4)
C82 C83 C88 C89 79.3(4)
C93 C88 C89 C90 3.3(5)
C83 C88 C89 C90 176.3(3)
C93 C88 C89 C100 -175.4(3)
C83 C88 C89 C100 -2.4(5)
C88 C89 C90 C91 -1.0(5)
C100 C89 C90 C91 177.7(3)
C89 C90 C91 C92 0.0(5)
C89 C90 C91 C101 -178.6(3)
C90 C91 C92 C93 -1.5(5)
C101 C91 C92 C93 177.2(3)
C91 C92 C93 C88 3.9(5)
C91 C92 C93 C102 -175.5(3)
C89 C88 C93 C92 -4.7(5)
C83 C88 C93 C92 -177.7(3)
C89 C88 C93 C102 174.6(3)
C83 C88 C93 C102 1.5(5)
C86 C87 C94 C95 -109.4(4)
C82 C87 C94 C95 68.1(4)
C86 C87 C94 C99 62.6(4)
C82 C87 C94 C99 -119.9(4)
C99 C94 C95 C96 2.0(5)
C87 C94 C95 C96 174.0(3)
C99 C94 C95 C103 -175.9(3)
C87 C94 C95 C103 -3.8(5)
C94 C95 C96 C97 -0.6(5)
C103 C95 C96 C97 177.3(3)
C95 C96 C97 C98 0.0(5)
C95 C96 C97 C104 -177.4(3)
C96 C97 C98 C99 -0.7(5)
C104 C97 C98 C99 176.7(3)
C97 C98 C99 C94 2.0(5)
C97 C98 C99 C105 -175.4(3)
C95 C94 C99 C98 -2.6(5)
C87 C94 C99 C98 -174.8(3)
C95 C94 C99 C105 174.7(3)
C87 C94 C99 C105 2.6(5)
C115 C110 C111 C112 0.0
C109 C110 C111 C112 178.1(6)
C110 C111 C112 C113 0.0
C111 C112 C113 C114 0.0
C112 C113 C114 C115 0.0
C113 C114 C115 C110 0.0
C111 C110 C115 C114 0.0
C109 C110 C115 C114 -177.8(7)
C118 C117 C122 C121 0.0
C116 C117 C122 C121 -175.8(18)
C117 C122 C121 C120 0.0
C122 C121 C120 C119 0.0
C121 C120 C119 C118 0.0
C120 C119 C118 C117 0.0
C122 C117 C118 C119 0.0
C116 C117 C118 C119 176.2(17)
C129 C124 C125 C126 0.0
C123 C124 C125 C126 178(2)
C124 C125 C126 C127 0.0
C125 C126 C127 C128 0.0
C126 C127 C128 C129 0.0
C127 C128 C129 C124 0.0
C125 C124 C129 C128 0.0
C123 C124 C129 C128 -177(2)
C136 C131 C132 C133 0.0
C130 C131 C132 C133 -176(4)
C131 C132 C133 C134 0.0
C132 C133 C134 C135 0.0
C133 C134 C135 C136 0.0
C134 C135 C136 C131 0.0
C132 C131 C136 C135 0.0
C130 C131 C136 C135 176(4)
C144 C139 C140 C141 0.0
C139 C140 C141 C142 0.0
C140 C141 C142 C143 0.0
C141 C142 C143 C144 0.0
C141 C142 C143 C145 172(2)
C142 C143 C144 C139 0.0
C145 C143 C144 C139 -172(2)
C140 C139 C144 C143 0.0
